data_4342633
loop_
_publ_author_name
'Zhang, Jiangwei'
'Luo, Jianhui'
'Wang, Pingmei'
'Ding, Bin'
'Huang, Yichao'
'Zhao, Zhenlin'
'Zhang, Jin'
'Wei, Yongge'

_publ_section_title
;
 Step-by-Step Strategy from Achiral Precursors to Polyoxometalates-Based
 Chiral Organic-Inorganic Hybrids.
;
_journal_issue 6
_journal_name_full 'Inorganic chemistry'
_journal_page_first 2551
_journal_page_last 2559
_journal_paper_doi 10.1021/ic502622k
_journal_volume 54
_journal_year 2015
_chemical_absolute_configuration ad
_chemical_formula_moiety 'C4 H11 Mn Mo6 N O24, Br,  4(C16 H36 N)'
_chemical_formula_sum 'C68 H155 Br Mn Mo6 N5 O24'
_chemical_formula_weight 2137.45
_chemical_name_systematic
;
 ? 
;
_space_group_crystal_system monoclinic
_space_group_IT_number 4
_space_group_name_Hall 'P 2yb'
_space_group_name_H-M_alt 'P 1 21 1'
_symmetry_space_group_name_Hall 'P 2yb'
_symmetry_space_group_name_H-M 'P 1 21 1'
_atom_sites_solution_hydrogens geom
_atom_sites_solution_primary direct
_atom_sites_solution_secondary difmap
_audit_creation_date 2014-12-19
_audit_creation_method
;
Olex2 1.2
(compiled 2014.07.22 svn.r2960 for OlexSys, GUI svn.r4862)
;
_cell_angle_alpha 90.00
_cell_angle_beta 93.043(7)
_cell_angle_gamma 90.00
_cell_formula_units_Z 2
_cell_length_a 16.1269(13)
_cell_length_b 15.5347(6)
_cell_length_c 17.9890(8)
_cell_measurement_reflns_used 28285
_cell_measurement_temperature 293(2)
_cell_measurement_theta_max 26.00
_cell_measurement_theta_min 3.16
_cell_volume 4500.4(5)
_computing_molecular_graphics 'Olex2 (Dolomanov et al., 2009)'
_computing_publication_material 'Olex2 (Dolomanov et al., 2009)'
_computing_structure_refinement 'XL (Sheldrick, 2008)'
_computing_structure_solution 'SHELXS-97 (Sheldrick, 1990)'
_diffrn_ambient_temperature 293(2)
_diffrn_detector_area_resol_mean 16.0971
_diffrn_measured_fraction_theta_full 0.996
_diffrn_measured_fraction_theta_max 0.996
_diffrn_measurement_device_type 'Xcalibur, Eos, Gemini'
_diffrn_measurement_method '\w scans'
_diffrn_radiation_monochromator graphite
_diffrn_radiation_type MoK\a
_diffrn_radiation_wavelength 0.71073
_diffrn_reflns_av_R_equivalents 0.0295
_diffrn_reflns_av_unetI/netI 0.0522
_diffrn_reflns_limit_h_max 19
_diffrn_reflns_limit_h_min -20
_diffrn_reflns_limit_k_max 19
_diffrn_reflns_limit_k_min -17
_diffrn_reflns_limit_l_max 22
_diffrn_reflns_limit_l_min -21
_diffrn_reflns_number 29107
_diffrn_reflns_theta_full 26.50
_diffrn_reflns_theta_max 26.50
_diffrn_reflns_theta_min 3.15
_diffrn_source 'fine-focus sealed tube'
_exptl_absorpt_coefficient_mu 1.455
_exptl_absorpt_correction_T_max 0.483
_exptl_absorpt_correction_T_min 0.434
_exptl_absorpt_correction_type multi-scan
_exptl_crystal_colour orange
_exptl_crystal_density_diffrn 1.577
_exptl_crystal_density_method 'not measured'
_exptl_crystal_description block
_exptl_crystal_F_000 2204.0
_exptl_crystal_size_max 0.6
_exptl_crystal_size_mid 0.6
_exptl_crystal_size_min 0.5
_refine_diff_density_max 1.040
_refine_diff_density_min -0.863
_refine_diff_density_rms 0.102
_refine_ls_abs_structure_details 'Flack H D (1983), Acta Cryst. A39, 876-881'
_refine_ls_abs_structure_Flack 0.027
_refine_ls_extinction_method none
_refine_ls_goodness_of_fit_ref 1.048
_refine_ls_hydrogen_treatment mixed
_refine_ls_matrix_type full
_refine_ls_number_parameters 942
_refine_ls_number_reflns 17288
_refine_ls_number_restraints 45
_refine_ls_restrained_S_all 1.051
_refine_ls_R_factor_all 0.0407
_refine_ls_R_factor_gt 0.0375
_refine_ls_shift/su_max 0.000
_refine_ls_shift/su_mean 0.000
_refine_ls_structure_factor_coef Fsqd
_refine_ls_weighting_details 'calc w=1/[\s^2^(Fo^2^)+(0.0426P)^2^+2.0404P] where P=(Fo^2^+2Fc^2^)/3'
_refine_ls_weighting_scheme calc
_refine_ls_wR_factor_gt 0.0778
_refine_ls_wR_factor_ref 0.0821
_reflns_number_gt 14104
_reflns_number_total 17288
_reflns_threshold_expression >2sigma(I)
_cod_data_source_file ic502622k_si_002.cif
_cod_data_source_block compound3
_cod_depositor_comments 'Adding full bibliography for 4342631--4342637.cif.'
_cod_original_cell_volume 4500.4(4)
_cod_database_code 4342633
_olex2_refinement_description
;
1. Fixed Uiso
 At 1.2 times of:
  All C(H,H) groups, All C(H,H,H,H) groups, All N(H,H) groups, All O(H) groups
 At 1.5 times of:
  All C(H,H,H) groups
2. Restrained distances
 N1-H1A
 0.9 with sigma of 0.02
 H1A-H1B
 1.55 with sigma of 0.02
 C23-H22A
 2 with sigma of 0.02
 C22-H23A
 2.067 with sigma of 0.02
 C24-H23A
 2.05 with sigma of 0.02
 C24-H23B
 1.844 with sigma of 0.02
 C23-H24A
 1.844 with sigma of 0.02
 C23-H24C
 2 with sigma of 0.02
 C4-H1A
 1.679 with sigma of 0.02
 C4-H1B
 2.164 with sigma of 0.02
 C62-H63B
 2 with sigma of 0.02
 C63-H62A
 2 with sigma of 0.02
 C16-C15 = C14-C13 = C18-C17 = C20-C19
 1.53 with sigma of 0.01
 C24-C23 = C22-C21 = C34-C33 = C35B-C34 = C36A-C35A = C36B-C35B = C31-C30 =
 C27B-C26 = C28B-C27B
 1.53 with sigma of 0.01
 C40-C39 = C52-C51 = C51-C50 = C50-C49 = C48A-C47 = C48B-C47
 1.53 with sigma of 0.02
 C68-C67 = C67-C66 = C66-C65 = C60-C59 = C59-C58 = C64-C63 = C63-C62 = C54-
 C53B = C55-C54 = C56-C55
 1.53 with sigma of 0.02
 C68-C67
 1.45 with sigma of 0.01
 C26-C21
 2.5 with sigma of 0.01
 N3-C26
 2.5 with sigma of 0.01
 C27B-C25
 2.5 with sigma of 0.01
 C28B-C26
 2.5 with sigma of 0.01
 N1-H1B
 0.8 with sigma of 0.01
 C67-C66 = C68-C67
 1.53 with sigma of 0.01
 C25-C21
 2.5 with sigma of 0.01
 C26-C25
 1.53 with sigma of 0.01
 C68-C66
 2.5 with sigma of 0.01
 H21B-H26A
 2.5 with sigma of 0.01
3. Rigid bond restraints
 C63, C64
 with sigma for 1-2 distances of 0.01 and sigma for 1-3 distances of 0.01
 C23, C24
 with sigma for 1-2 distances of 0.01 and sigma for 1-3 distances of 0.01
 C67, C68
 with sigma for 1-2 distances of 0.01 and sigma for 1-3 distances of 0.01
 C27B, C28B
 with sigma for 1-2 distances of 0.01 and sigma for 1-3 distances of 0.01
4. Uiso/Uaniso restraints and constraints
C67: within 1.7A with sigma of 0.04 and sigma for terminal atoms of 0.08
C67 \\sim C66 \\sim C65: within 1.7A with sigma of 0.04 and sigma for terminal
atoms of 0.08
C28B \\sim C27B \\sim C26 \\sim C25: within 1.7A with sigma of 0.04 and sigma
for terminal atoms of 0.08
Uanis(C48B) \\sim Ueq, Uanis(C35B) \\sim Ueq, Uanis(C67) \\sim Ueq, Uanis(C36B)
\\sim Ueq, Uanis(C68) \\sim Ueq, Uanis(C33) \\sim Ueq: with sigma of 0.01 and
sigma for terminal atoms of 0.02
Uanis(O8) \\sim Ueq, Uanis(O4) \\sim Ueq: with sigma of 0.01 and sigma for
terminal atoms of 0.02
Uanis(C4) \\sim Ueq, Uanis(C35A) \\sim Ueq, Uanis(C48A) \\sim Ueq: with sigma
of 0.001 and sigma for terminal atoms of 0.002
5. Others
 Sof(H34C)=Sof(H34D)=Sof(C35B)=Sof(H35A)=Sof(H35B)=1-FVAR(1)
 Sof(H34A)=Sof(H34B)=Sof(C35A)=Sof(H35C)=Sof(H35D)=FVAR(1)
 Sof(C36B)=Sof(H36A)=Sof(H36B)=Sof(H36C)=1-FVAR(2)
 Sof(C36A)=Sof(H36D)=Sof(H36E)=Sof(H36F)=FVAR(2)
 Sof(H47C)=Sof(H47D)=Sof(C48B)=Sof(H48A)=Sof(H48B)=Sof(H48C)=1-FVAR(3)
 Sof(H47A)=Sof(H47B)=Sof(C48A)=Sof(H48D)=Sof(H48E)=Sof(H48F)=FVAR(3)
6.a Ternary CH refined with riding coordinates:
 O5(H5), O6(H6), O4(H4)
6.b Secondary CH2 refined with riding coordinates:
 C3(H3A,H3B), C2(H2A,H2B), C1(H1C,H1D), C49(H49A,H49B), C45(H45A,H45B),
 C17(H17A,H17B), C41(H41A,H41B), C5(H5A,H5B), C50(H50A,H50B), C6(H6A,H6B),
 C7(H7A,H7B), C39(H39A,H39B), C38(H38A,H38B), C43(H43A,H43B), C14(H14A,H14B),
 C13(H13A,H13B), C31(H31A,H31B), C51(H51A,H51B), C37(H37A,H37B), C46(H46A,H46B),
  C42(H42A,H42B), C34(H34C,H34D), C34(H34A,H34B), C29(H29A,H29B), C11(H11A,
 H11B), C19(H19A,H19B), C9(H9A,H9B), C22(H22A,H22B), C15(H15A,H15B), C25(H25A,
 H25B), C33(H33A,H33B), C21(H21A,H21B), C26(H26A,H26B), C23(H23A,H23B),
 C47(H47C,H47D), C47(H47A,H47B), C10(H10A,H10B), C30(H30A,H30B), C18(H18A,H18B),
  C35B(H35A,H35B), C61(H61A,H61B), C27B(H27A,H27B), C63(H63A,H63B), C53B(H53A,
 H53B), C62(H62A,H62B), C57(H57A,H57B), C54(H54A,H54B), C65(H65A,H65B),
 C55(H55A,H55B), C66(H66A,H66B), C59(H59A,H59B), C67(H67A,H67B), C35A(H35C,
 H35D), C58(H58A,H58B)
6.c Idealised Me refined as rotating group:
 C12(H12A,H12B,H12C), C40(H40A,H40B,H40C), C8(H8A,H8B,H8C), C32(H32A,H32B,
 H32C), C44(H44A,H44B,H44C), C52(H52A,H52B,H52C), C16(H16A,H16B,H16C), C64(H64A,
 H64B,H64C), C48B(H48A,H48B,H48C), C36B(H36A,H36B,H36C), C56(H56A,H56B,H56C),
 C20(H20A,H20B,H20C), C28B(H28A,H28B,H28C), C60(H60A,H60B,H60C), C24(H24A,H24B,
 H24C), C36A(H36D,H36E,H36F), C48A(H48D,H48E,H48F), C68(H68A,H68B,H68C)
;

loop_
_space_group_symop_id
_space_group_symop_operation_xyz
1 'x, y, z'
2 '-x, y+1/2, -z'

loop_
_atom_site_label
_atom_site_type_symbol
_atom_site_fract_x
_atom_site_fract_y
_atom_site_fract_z
_atom_site_U_iso_or_equiv
_atom_site_adp_type
_atom_site_occupancy
_atom_site_calc_flag
_atom_site_disorder_assembly
_atom_site_disorder_group
_atom_site_refinement_flags_posn
_atom_site_refinement_flags_adp
Mo1 Mo -0.82567(4) -0.16466(4) -0.41139(3) 0.01920(15) Uani 1 d . . . .
Mo2 Mo -0.68490(4) -0.32249(4) -0.41249(3) 0.02000(15) Uani 1 d . . . .
Mo5 Mo -0.80731(3) -0.16974(3) -0.08999(3) 0.01257(13) Uani 1 d . . . .
Mo4 Mo -0.66621(3) -0.32855(3) -0.09302(3) 0.01287(13) Uani 1 d . . . .
Mo6 Mo -0.88583(3) -0.08687(4) -0.24946(3) 0.01597(13) Uani 1 d . . . .
Mo3 Mo -0.60493(4) -0.40554(4) -0.25317(3) 0.01824(14) Uani 1 d . . . .
Mn1 Mn -0.74536(7) -0.24603(9) -0.25207(6) 0.01315(17) Uani 1 d . . . .
Br Br -0.56926(4) -0.08137(6) -0.25901(4) 0.02760(17) Uani 1 d . . . .
O3 O -0.7892(3) -0.2955(3) -0.1625(3) 0.0130(10) Uani 1 d . . . .
O2 O -0.7379(3) -0.3612(3) -0.2979(3) 0.0151(10) Uani 1 d . . . .
O5 O -0.7056(3) -0.1992(3) -0.3447(2) 0.0138(10) Uani 1 d . . . .
H5 H -0.6610 -0.1563 -0.3413 0.017 Uiso 1 calc . . R .
O9 O -0.6638(3) -0.4218(3) -0.1641(2) 0.0160(10) Uani 1 d . . . .
O23 O -0.8752(3) 0.0171(3) -0.2158(3) 0.0256(12) Uani 1 d . . . .
O1 O -0.8562(3) -0.2262(3) -0.2961(2) 0.0144(10) Uani 1 d . . . .
O20 O -0.7198(3) -0.3841(3) -0.0301(3) 0.0204(11) Uani 1 d . . . .
O19 O -0.5673(3) -0.3267(3) -0.0583(3) 0.0209(11) Uani 1 d . . . .
O12 O -0.8309(3) -0.0742(4) -0.3397(2) 0.0211(11) Uani 1 d . . . .
O17 O -0.5053(3) -0.4051(4) -0.2204(3) 0.0310(13) Uani 1 d . . . .
O16 O -0.7007(3) -0.4262(4) -0.4448(3) 0.0295(13) Uani 1 d . . . .
O11 O -0.8986(3) -0.1542(3) -0.1602(2) 0.0178(11) Uani 1 d . . . .
O21 O -0.7972(3) -0.0684(3) -0.0520(3) 0.0214(11) Uani 1 d . . . .
O24 O -0.9861(3) -0.0949(4) -0.2812(3) 0.0245(12) Uani 1 d . . . .
O6 O -0.7577(3) -0.1310(3) -0.2042(2) 0.0140(10) Uani 1 d . . . .
H6 H -0.7114 -0.0903 -0.2049 0.017 Uiso 1 calc . . R .
N1 N -0.9437(4) -0.4430(4) -0.2554(4) 0.0310(16) Uani 1 d . . D .
H1A H -0.933(3) -0.452(4) -0.3029(17) 0.037 Uiso 1 d . . DR .
H1B H -0.9892(19) -0.443(3) -0.237(3) 0.037 Uiso 1 d . . DR .
O8 O -0.5949(3) -0.3402(3) -0.3423(3) 0.0203(11) Uani 1 d . . . U
O22 O -0.8576(3) -0.2296(3) -0.0275(2) 0.0189(11) Uani 1 d . . . .
O7 O -0.7968(3) -0.2835(3) -0.4307(3) 0.0245(12) Uani 1 d . . . .
O14 O -0.9264(3) -0.1730(4) -0.4423(3) 0.0299(13) Uani 1 d . . . .
C3 C -0.8545(4) -0.3591(4) -0.1725(3) 0.0188(14) Uani 1 d . . . .
H3A H -0.9034 -0.3386 -0.1487 0.023 Uiso 1 calc . . R .
H3B H -0.8367 -0.4120 -0.1478 0.023 Uiso 1 calc . . R .
C2 C -0.8070(4) -0.4179(4) -0.2937(4) 0.0202(14) Uani 1 d . . . .
H2A H -0.7890 -0.4702 -0.2682 0.024 Uiso 1 calc . . R .
H2B H -0.8270 -0.4335 -0.3438 0.024 Uiso 1 calc . . R .
C1 C -0.9135(4) -0.2980(4) -0.2936(4) 0.0181(14) Uani 1 d . . . .
H1C H -0.9312 -0.3139 -0.3441 0.022 Uiso 1 calc . . R .
H1D H -0.9624 -0.2794 -0.2687 0.022 Uiso 1 calc . . R .
O10 O -0.6967(3) -0.2097(3) -0.0743(2) 0.0132(10) Uani 1 d . . . .
O4 O -0.6358(3) -0.2706(3) -0.2062(2) 0.0130(10) Uani 1 d . . . U
H4 H -0.5933 -0.2256 -0.2070 0.016 Uiso 1 calc . . R .
C4 C -0.8775(4) -0.3782(4) -0.2533(3) 0.0161(13) Uani 1 d . . D U
O13 O -0.7780(3) -0.1101(3) -0.4786(3) 0.0274(13) Uani 1 d . . . .
O15 O -0.6346(3) -0.2686(4) -0.4789(3) 0.0309(14) Uani 1 d . . . .
O18 O -0.6211(3) -0.5071(3) -0.2876(3) 0.0283(12) Uani 1 d . . . .
N2 N -0.4988(4) -0.0770(5) 0.0076(4) 0.0277(14) Uani 1 d . . . .
C49 C -1.0605(5) -0.0084(5) 0.0069(4) 0.0281(17) Uani 1 d . . D .
H49A H -1.0571 0.0395 0.0415 0.034 Uiso 1 calc . . R .
H49B H -1.1122 -0.0383 0.0143 0.034 Uiso 1 calc . . R .
C45 C -0.9853(4) 0.0754(5) -0.0846(4) 0.0270(17) Uani 1 d . . . .
H45A H -0.9393 0.0351 -0.0810 0.032 Uiso 1 calc . . R .
H45B H -0.9893 0.0973 -0.1351 0.032 Uiso 1 calc . . R .
C17 C -0.5711(5) -0.1111(6) 0.0487(5) 0.040(2) Uani 1 d . . D .
H17A H -0.5546 -0.1647 0.0729 0.048 Uiso 1 calc . . R .
H17B H -0.6164 -0.1238 0.0128 0.048 Uiso 1 calc . . R .
C41 C -1.1378(4) 0.0864(5) -0.0754(4) 0.0291(16) Uani 1 d . . . .
H41A H -1.1294 0.1310 -0.0380 0.035 Uiso 1 calc . . R .
H41B H -1.1866 0.0539 -0.0632 0.035 Uiso 1 calc . . R .
C5 C -0.4839(5) -0.1427(5) -0.0535(4) 0.0323(18) Uani 1 d . . . .
H5A H -0.4748 -0.1986 -0.0304 0.039 Uiso 1 calc . . R .
H5B H -0.5340 -0.1468 -0.0857 0.039 Uiso 1 calc . . R .
N4 N -1.0643(3) 0.0272(4) -0.0703(3) 0.0234(13) Uani 1 d . . . .
C50 C -0.9903(5) -0.0685(6) 0.0264(4) 0.038(2) Uani 1 d . . D .
H50A H -0.9386 -0.0432 0.0119 0.045 Uiso 1 calc . . R .
H50B H -0.9986 -0.1220 -0.0008 0.045 Uiso 1 calc . . R .
C6 C -0.4117(5) -0.1237(5) -0.1014(4) 0.0342(18) Uani 1 d . . . .
H6A H -0.3621 -0.1120 -0.0701 0.041 Uiso 1 calc . . R .
H6B H -0.4238 -0.0733 -0.1319 0.041 Uiso 1 calc . . R .
C7 C -0.3974(5) -0.2020(5) -0.1510(4) 0.0352(18) Uani 1 d . . . .
H7A H -0.3614 -0.1849 -0.1900 0.042 Uiso 1 calc . . R .
H7B H -0.4502 -0.2191 -0.1748 0.042 Uiso 1 calc . . R .
N3 N -1.0437(4) 0.0853(5) -0.4296(4) 0.049(2) Uani 1 d . . D .
C39 C -1.1488(5) -0.1726(5) -0.1829(4) 0.0344(18) Uani 1 d . . D .
H39A H -1.2048 -0.1935 -0.1938 0.041 Uiso 1 calc . . R .
H39B H -1.1280 -0.1512 -0.2291 0.041 Uiso 1 calc . . R .
C38 C -1.1523(4) -0.0980(5) -0.1283(4) 0.0309(18) Uani 1 d . . . .
H38A H -1.1607 -0.1201 -0.0788 0.037 Uiso 1 calc . . R .
H38B H -1.1990 -0.0610 -0.1426 0.037 Uiso 1 calc . . R .
C12 C -0.2412(4) -0.0988(5) 0.0974(5) 0.0351(19) Uani 1 d . . . .
H12A H -0.2568 -0.0454 0.0738 0.053 Uiso 1 calc . . GR .
H12B H -0.2285 -0.1404 0.0602 0.053 Uiso 1 calc . . GR .
H12C H -0.1933 -0.0900 0.1305 0.053 Uiso 1 calc . . GR .
C40 C -1.0948(5) -0.2477(6) -0.1560(5) 0.047(2) Uani 1 d . . D .
H40A H -1.0930 -0.2901 -0.1947 0.071 Uiso 1 calc . . GR .
H40B H -1.1176 -0.2730 -0.1129 0.071 Uiso 1 calc . . GR .
H40C H -1.0395 -0.2275 -0.1434 0.071 Uiso 1 calc . . GR .
C43 C -1.2332(5) 0.1855(6) -0.1504(5) 0.045(2) Uani 1 d . . . .
H43A H -1.2309 0.2197 -0.1053 0.054 Uiso 1 calc . . R .
H43B H -1.2346 0.2247 -0.1925 0.054 Uiso 1 calc . . R .
C8 C -0.3585(6) -0.2809(6) -0.1101(5) 0.043(2) Uani 1 d . . . .
H8A H -0.3964 -0.3025 -0.0752 0.064 Uiso 1 calc . . GR .
H8B H -0.3076 -0.2642 -0.0841 0.064 Uiso 1 calc . . GR .
H8C H -0.3475 -0.3249 -0.1457 0.064 Uiso 1 calc . . GR .
C14 C -0.5964(4) 0.0176(5) -0.0752(4) 0.0326(18) Uani 1 d . . D .
H14A H -0.5940 -0.0240 -0.1152 0.039 Uiso 1 calc . . R .
H14B H -0.6436 0.0036 -0.0463 0.039 Uiso 1 calc . . R .
C13 C -0.5176(4) 0.0125(5) -0.0260(5) 0.0337(18) Uani 1 d . . D .
H13A H -0.5214 0.0535 0.0143 0.040 Uiso 1 calc . . R .
H13B H -0.4713 0.0297 -0.0549 0.040 Uiso 1 calc . . R .
C31 C -0.9243(6) 0.2210(6) -0.2846(4) 0.046(2) Uani 1 d . . D .
H31A H -0.8798 0.1814 -0.2701 0.055 Uiso 1 calc . . R .
H31B H -0.9682 0.2138 -0.2503 0.055 Uiso 1 calc . . R .
C51 C -0.9846(5) -0.0868(7) 0.1084(5) 0.050(2) Uani 1 d . . D .
H51A H -0.9798 -0.0323 0.1345 0.061 Uiso 1 calc . . R .
H51B H -1.0364 -0.1130 0.1215 0.061 Uiso 1 calc . . R .
C37 C -1.0721(4) -0.0458(5) -0.1271(4) 0.0288(17) Uani 1 d . . . .
H37A H -1.0259 -0.0849 -0.1176 0.035 Uiso 1 calc . . R .
H37B H -1.0666 -0.0215 -0.1763 0.035 Uiso 1 calc . . R .
C46 C -0.9660(5) 0.1492(5) -0.0324(4) 0.0321(18) Uani 1 d B . . .
H46A H -0.9527 0.1271 0.0173 0.039 Uiso 1 calc . . R .
H46B H -1.0144 0.1860 -0.0302 0.039 Uiso 1 calc . . R .
C42 C -1.1556(5) 0.1301(6) -0.1518(4) 0.039(2) Uani 1 d . . . .
H42A H -1.1086 0.1656 -0.1637 0.047 Uiso 1 calc . . R .
H42B H -1.1631 0.0864 -0.1901 0.047 Uiso 1 calc . . R .
C34 C -1.1663(6) 0.1376(8) -0.3578(5) 0.068(3) Uani 1 d . . D .
H34C H -1.1284 0.1536 -0.3164 0.082 Uiso 0.66(6) calc A 2 R .
H34D H -1.1831 0.0785 -0.3500 0.082 Uiso 0.66(6) calc A 2 R .
H34A H -1.1292 0.1414 -0.3137 0.082 Uiso 0.34(6) calc A 1 R .
H34B H -1.2001 0.0862 -0.3555 0.082 Uiso 0.34(6) calc A 1 R .
C29 C -0.9843(6) 0.1056(5) -0.3656(5) 0.052(3) Uani 1 d . . . .
H29A H -0.9354 0.0697 -0.3689 0.062 Uiso 1 calc . . R .
H29B H -1.0100 0.0911 -0.3197 0.062 Uiso 1 calc . . R .
C11 C -0.3127(4) -0.1317(5) 0.1414(4) 0.0322(17) Uani 1 d . . . .
H11A H -0.2956 -0.1843 0.1670 0.039 Uiso 1 calc . . R .
H11B H -0.3251 -0.0895 0.1789 0.039 Uiso 1 calc . . R .
C19 C -0.6739(6) -0.0921(9) 0.1428(6) 0.068(3) Uani 1 d . . D .
H19A H -0.7184 -0.1028 0.1055 0.082 Uiso 1 calc . . R .
H19B H -0.6564 -0.1471 0.1638 0.082 Uiso 1 calc . . R .
C9 C -0.4241(4) -0.0654(5) 0.0589(4) 0.0288(17) Uani 1 d . . . .
H9A H -0.4380 -0.0265 0.0986 0.035 Uiso 1 calc . . R .
H9B H -0.3807 -0.0384 0.0317 0.035 Uiso 1 calc . . R .
C22 C -1.1328(6) -0.0445(7) -0.4763(6) 0.060(3) Uani 1 d . . D .
H22A H -1.1856 -0.0205 -0.4633 0.072 Uiso 1 calc . . DR .
H22B H -1.1216 -0.0241 -0.5257 0.072 Uiso 1 calc . . R .
C15 C -0.6073(5) 0.1068(6) -0.1076(5) 0.045(2) Uani 1 d . . D .
H15A H -0.6549 0.1069 -0.1429 0.054 Uiso 1 calc . . R .
H15B H -0.6188 0.1467 -0.0679 0.054 Uiso 1 calc . . R .
C25 C -1.0054(5) 0.1017(6) -0.5019(5) 0.051(3) Uani 1 d . . D U
H25A H -1.0436 0.0833 -0.5423 0.062 Uiso 1 calc . . R .
H25B H -0.9966 0.1631 -0.5074 0.062 Uiso 1 calc . . R .
C32 C -0.8910(6) 0.3160(6) -0.2803(5) 0.054(3) Uani 1 d . . . .
H32A H -0.8434 0.3212 -0.3098 0.081 Uiso 1 calc . . GR .
H32B H -0.8756 0.3302 -0.2295 0.081 Uiso 1 calc . . GR .
H32C H -0.9337 0.3546 -0.2990 0.081 Uiso 1 calc . . GR .
C33 C -1.1200(6) 0.1418(7) -0.4286(5) 0.061(3) Uani 1 d A . D U
H33A H -1.1577 0.1255 -0.4700 0.073 Uiso 1 calc . . R .
H33B H -1.1034 0.2010 -0.4366 0.073 Uiso 1 calc . . R .
C21 C -1.0662(4) -0.0116(5) -0.4223(4) 0.045(2) Uani 1 d . . D .
H21A H -1.0836 -0.0216 -0.3722 0.054 Uiso 1 calc . . R .
H21B H -1.0163 -0.0452 -0.4283 0.054 Uiso 1 calc . . DR .
C26 C -0.9232(5) 0.0553(6) -0.5083(5) 0.076(3) Uani 1 d . . D U
H26A H -0.9251 0.0007 -0.4822 0.091 Uiso 1 calc . . DR .
H26B H -0.8791 0.0896 -0.4846 0.091 Uiso 1 calc . . R .
C23 C -1.1401(8) -0.1404(8) -0.4784(7) 0.095(5) Uani 1 d . . D U
H23A H -1.1922 -0.1546 -0.5051 0.114 Uiso 1 calc . . DR .
H23B H -1.0959 -0.1624 -0.5075 0.114 Uiso 1 calc . . DR .
C47 C -0.8922(5) 0.2022(5) -0.0585(5) 0.044(2) Uani 1 d . . D .
H47C H -0.9088 0.2288 -0.1058 0.053 Uiso 0.68(4) calc B 2 R .
H47D H -0.8809 0.2482 -0.0229 0.053 Uiso 0.68(4) calc B 2 R .
H47A H -0.8932 0.2610 -0.0404 0.053 Uiso 0.32(4) calc B 1 R .
H47B H -0.8903 0.2024 -0.1123 0.053 Uiso 0.32(4) calc B 1 R .
C10 C -0.3903(5) -0.1493(5) 0.0935(5) 0.0362(19) Uani 1 d . . . .
H10A H -0.4319 -0.1752 0.1234 0.043 Uiso 1 calc . . R .
H10B H -0.3779 -0.1896 0.0544 0.043 Uiso 1 calc . . R .
C30 C -0.9568(8) 0.2013(6) -0.3620(5) 0.067(3) Uani 1 d . . D .
H30A H -0.9139 0.2114 -0.3968 0.080 Uiso 1 calc . . R .
H30B H -1.0036 0.2383 -0.3755 0.080 Uiso 1 calc . . R .
C44 C -1.3115(6) 0.1324(8) -0.1538(5) 0.063(3) Uani 1 d . . . .
H44A H -1.3177 0.1051 -0.1065 0.095 Uiso 1 calc . . GR .
H44B H -1.3083 0.0893 -0.1917 0.095 Uiso 1 calc . . GR .
H44C H -1.3584 0.1691 -0.1652 0.095 Uiso 1 calc . . GR .
N5 N -0.4390(5) -0.4857(7) -0.4902(5) 0.061(3) Uani 1 d . . . .
C18 C -0.6023(6) -0.0510(6) 0.1064(5) 0.056(3) Uani 1 d . . D .
H18A H -0.5582 -0.0385 0.1436 0.067 Uiso 1 calc . . R .
H18B H -0.6200 0.0028 0.0832 0.067 Uiso 1 calc . . R .
C52 C -0.9165(7) -0.1424(8) 0.1365(7) 0.075(3) Uani 1 d . . D .
H52A H -0.9182 -0.1958 0.1095 0.113 Uiso 1 calc . . GR .
H52B H -0.9223 -0.1536 0.1885 0.113 Uiso 1 calc . . GR .
H52C H -0.8644 -0.1142 0.1300 0.113 Uiso 1 calc . . GR .
C35B C -1.2439(14) 0.1956(17) -0.3564(11) 0.065(7) Uani 0.66(6) d A 2 D U
H35A H -1.2801 0.1830 -0.3999 0.078 Uiso 0.66(6) calc A 2 R .
H35B H -1.2739 0.1817 -0.3127 0.078 Uiso 0.66(6) calc A 2 R .
C16 C -0.5326(7) 0.1374(7) -0.1459(7) 0.077(3) Uani 1 d . . D .
H16A H -0.5500 0.1659 -0.1915 0.115 Uiso 1 calc . . GR .
H16B H -0.4981 0.0891 -0.1567 0.115 Uiso 1 calc . . GR .
H16C H -0.5017 0.1770 -0.1141 0.115 Uiso 1 calc . . GR .
C61 C -0.3772(6) -0.4800(8) -0.5489(6) 0.067(3) Uani 1 d . . . .
H61A H -0.3880 -0.5270 -0.5836 0.080 Uiso 1 calc . . R .
H61B H -0.3225 -0.4894 -0.5253 0.080 Uiso 1 calc . . R .
C27B C -0.9042(7) 0.0391(10) -0.5882(6) 0.129(6) Uani 1 d . . D U
H27A H -0.8448 0.0342 -0.5929 0.154 Uiso 1 calc . . R .
H27B H -0.9249 0.0860 -0.6196 0.154 Uiso 1 calc . . R .
C63 C -0.2996(6) -0.3967(9) -0.6393(7) 0.086(4) Uani 1 d . . D U
H63A H -0.2983 -0.4506 -0.6664 0.103 Uiso 1 calc . . R .
H63B H -0.2504 -0.3945 -0.6059 0.103 Uiso 1 calc . . DR .
C53B C -0.5237(7) -0.4631(11) -0.5215(7) 0.102(6) Uani 1 d . . D .
H53A H -0.5614 -0.4637 -0.4813 0.122 Uiso 1 calc . . R .
H53B H -0.5222 -0.4047 -0.5404 0.122 Uiso 1 calc . . R .
C62 C -0.3744(6) -0.3960(9) -0.5942(6) 0.076(3) Uani 1 d . . D .
H62A H -0.4241 -0.3910 -0.6267 0.091 Uiso 1 calc . . DR .
H62B H -0.3722 -0.3469 -0.5608 0.091 Uiso 1 calc . . R .
C57 C -0.4313(7) -0.5725(9) -0.4604(7) 0.084(4) Uani 1 d . . . .
H57A H -0.3728 -0.5839 -0.4496 0.101 Uiso 1 calc . . R .
H57B H -0.4504 -0.6122 -0.4992 0.101 Uiso 1 calc . . R .
C54 C -0.5576(7) -0.5187(10) -0.5808(8) 0.101(5) Uani 1 d . . D .
H54A H -0.5737 -0.5735 -0.5600 0.122 Uiso 1 calc . . R .
H54B H -0.5156 -0.5296 -0.6163 0.122 Uiso 1 calc . . R .
C65 C -0.4256(8) -0.4181(8) -0.4295(7) 0.085(4) Uani 1 d . . D U
H65A H -0.4372 -0.3618 -0.4509 0.102 Uiso 1 calc . . R .
H65B H -0.4652 -0.4280 -0.3917 0.102 Uiso 1 calc . . R .
C64 C -0.2964(10) -0.3207(10) -0.6958(10) 0.124(6) Uani 1 d . . D U
H64A H -0.2856 -0.3429 -0.7442 0.186 Uiso 1 calc . . GR .
H64B H -0.2529 -0.2816 -0.6798 0.186 Uiso 1 calc . . GR .
H64C H -0.3486 -0.2910 -0.6982 0.186 Uiso 1 calc . . GR .
C48B C -0.8146(7) 0.1545(9) -0.0677(11) 0.041(5) Uani 0.68(4) d B 2 D U
H48A H -0.7930 0.1346 -0.0200 0.062 Uiso 0.68(4) calc B 2 GR .
H48B H -0.7748 0.1917 -0.0891 0.062 Uiso 0.68(4) calc B 2 GR .
H48C H -0.8255 0.1061 -0.1000 0.062 Uiso 0.68(4) calc B 2 GR .
C36B C -1.224(3) 0.2923(16) -0.356(2) 0.066(10) Uani 0.51(7) d A 2 D U
H36A H -1.2626 0.3221 -0.3887 0.099 Uiso 0.51(7) calc A 2 GR .
H36B H -1.1684 0.3010 -0.3715 0.099 Uiso 0.51(7) calc A 2 GR .
H36C H -1.2275 0.3143 -0.3060 0.099 Uiso 0.51(7) calc A 2 GR .
C56 C -0.6687(9) -0.5372(9) -0.6772(7) 0.098(5) Uani 1 d . . D .
H56A H -0.6334 -0.5396 -0.7184 0.147 Uiso 1 calc . . GR .
H56B H -0.7230 -0.5180 -0.6943 0.147 Uiso 1 calc . . GR .
H56C H -0.6727 -0.5934 -0.6555 0.147 Uiso 1 calc . . GR .
C20 C -0.7058(8) -0.0369(9) 0.2029(7) 0.097(5) Uani 1 d . . D .
H20A H -0.6603 -0.0186 0.2357 0.145 Uiso 1 calc . . GR .
H20B H -0.7445 -0.0691 0.2306 0.145 Uiso 1 calc . . GR .
H20C H -0.7331 0.0127 0.1811 0.145 Uiso 1 calc . . GR .
C55 C -0.6333(8) -0.4760(10) -0.6204(7) 0.093(4) Uani 1 d . . D .
H55A H -0.6744 -0.4623 -0.5848 0.111 Uiso 1 calc . . R .
H55B H -0.6169 -0.4231 -0.6442 0.111 Uiso 1 calc . . R .
C28B C -0.9489(13) -0.0474(9) -0.6113(9) 0.160(8) Uani 1 d . . D U
H28A H -0.9328 -0.0916 -0.5760 0.240 Uiso 1 calc . . GR .
H28B H -0.9331 -0.0642 -0.6599 0.240 Uiso 1 calc . . GR .
H28C H -1.0079 -0.0395 -0.6120 0.240 Uiso 1 calc . . GR .
C66 C -0.3429(9) -0.4171(9) -0.3941(6) 0.109(5) Uani 1 d . . D U
H66A H -0.3044 -0.3991 -0.4308 0.131 Uiso 1 calc . . R .
H66B H -0.3284 -0.4755 -0.3795 0.131 Uiso 1 calc . . R .
C59 C -0.4696(11) -0.6909(10) -0.3712(10) 0.138(7) Uani 1 d . . D .
H59A H -0.5056 -0.7231 -0.4060 0.166 Uiso 1 calc . . R .
H59B H -0.4131 -0.7092 -0.3780 0.166 Uiso 1 calc . . R .
C67 C -0.3299(11) -0.3585(11) -0.3251(7) 0.140(6) Uani 1 d . . D U
H67A H -0.3432 -0.3897 -0.2806 0.168 Uiso 1 calc . . R .
H67B H -0.2724 -0.3401 -0.3197 0.168 Uiso 1 calc . . R .
C60 C -0.4910(12) -0.7130(12) -0.2951(9) 0.150(7) Uani 1 d . . D .
H60A H -0.4935 -0.7745 -0.2900 0.225 Uiso 1 calc . . GR .
H60B H -0.5440 -0.6886 -0.2853 0.225 Uiso 1 calc . . GR .
H60C H -0.4494 -0.6904 -0.2602 0.225 Uiso 1 calc . . GR .
C24 C -1.1373(12) -0.1872(13) -0.4076(9) 0.175(9) Uani 1 d . . D U
H24A H -1.1500 -0.2468 -0.4167 0.262 Uiso 1 calc . . DGR .
H24B H -1.1773 -0.1631 -0.3758 0.262 Uiso 1 calc . . GR .
H24C H -1.0828 -0.1824 -0.3839 0.262 Uiso 1 calc . . DGR .
C35A C -1.221(3) 0.222(3) -0.370(3) 0.054(12) Uani 0.34(6) d A 1 D U
H35C H -1.2410 0.2242 -0.4217 0.065 Uiso 0.34(6) calc A 1 R .
H35D H -1.2695 0.2167 -0.3404 0.065 Uiso 0.34(6) calc A 1 R .
C36A C -1.180(3) 0.308(2) -0.351(2) 0.082(12) Uani 0.49(7) d A 1 D .
H36D H -1.2107 0.3374 -0.3140 0.124 Uiso 0.49(7) calc A 1 GR .
H36E H -1.1790 0.3431 -0.3947 0.124 Uiso 0.49(7) calc A 1 GR .
H36F H -1.1241 0.2985 -0.3313 0.124 Uiso 0.49(7) calc A 1 GR .
C48A C -0.8178(19) 0.149(2) -0.020(3) 0.059(11) Uani 0.32(4) d B 1 D U
H48D H -0.8238 0.1469 0.0327 0.089 Uiso 0.32(4) calc B 1 GR .
H48E H -0.7661 0.1756 -0.0302 0.089 Uiso 0.32(4) calc B 1 GR .
H48F H -0.8187 0.0911 -0.0395 0.089 Uiso 0.32(4) calc B 1 GR .
C58 C -0.4773(9) -0.5932(9) -0.3907(7) 0.102(5) Uani 1 d . . D .
H58A H -0.5354 -0.5780 -0.3988 0.123 Uiso 1 calc . . R .
H58B H -0.4543 -0.5592 -0.3493 0.123 Uiso 1 calc . . R .
C68 C -0.3858(18) -0.2819(14) -0.3358(16) 0.291(16) Uani 1 d . . D U
H68A H -0.3804 -0.2457 -0.2925 0.437 Uiso 1 calc . . GR .
H68B H -0.4423 -0.3009 -0.3429 0.437 Uiso 1 calc . . GR .
H68C H -0.3705 -0.2500 -0.3786 0.437 Uiso 1 calc . . GR .

loop_
_atom_site_aniso_label
_atom_site_aniso_U_11
_atom_site_aniso_U_22
_atom_site_aniso_U_33
_atom_site_aniso_U_23
_atom_site_aniso_U_13
_atom_site_aniso_U_12
Mo1 0.0236(3) 0.0237(4) 0.0101(3) 0.0020(3) -0.0007(2) 0.0049(3)
Mo2 0.0250(3) 0.0236(4) 0.0119(3) -0.0017(3) 0.0058(2) 0.0042(3)
Mo5 0.0163(3) 0.0123(3) 0.0092(3) -0.0006(2) 0.0013(2) 0.0016(2)
Mo4 0.0135(3) 0.0125(3) 0.0124(3) 0.0020(2) -0.0014(2) 0.0001(2)
Mo6 0.0189(3) 0.0168(3) 0.0123(3) 0.0023(3) 0.0015(2) 0.0061(3)
Mo3 0.0173(3) 0.0190(3) 0.0187(3) 0.0007(3) 0.0040(2) 0.0070(3)
Mn1 0.0128(4) 0.0148(4) 0.0118(4) 0.0002(3) 0.0010(3) 0.0008(3)
Br 0.0289(4) 0.0286(4) 0.0254(3) 0.0016(3) 0.0020(3) -0.0095(3)
O3 0.013(2) 0.013(3) 0.013(2) 0.0000(19) 0.0027(17) -0.0003(18)
O2 0.016(2) 0.018(3) 0.012(2) 0.003(2) 0.0006(18) -0.002(2)
O5 0.017(2) 0.016(3) 0.009(2) 0.0004(18) 0.0023(17) 0.0018(19)
O9 0.018(2) 0.013(3) 0.017(2) 0.003(2) 0.0010(18) 0.006(2)
O23 0.034(3) 0.019(3) 0.024(3) 0.000(2) 0.006(2) 0.008(2)
O1 0.011(2) 0.021(3) 0.012(2) -0.003(2) 0.0026(17) -0.0012(19)
O20 0.030(3) 0.017(3) 0.015(2) 0.002(2) 0.0018(19) 0.000(2)
O19 0.018(2) 0.019(3) 0.025(3) 0.007(2) -0.0017(19) 0.004(2)
O12 0.030(3) 0.020(3) 0.014(2) 0.003(2) 0.0015(18) 0.003(2)
O17 0.018(3) 0.044(4) 0.031(3) 0.012(3) 0.002(2) 0.012(3)
O16 0.037(3) 0.033(4) 0.019(3) -0.006(2) 0.005(2) 0.009(3)
O11 0.016(2) 0.020(3) 0.017(2) 0.003(2) 0.0021(18) 0.006(2)
O21 0.027(3) 0.021(3) 0.017(2) -0.003(2) 0.0019(19) -0.002(2)
O24 0.021(3) 0.031(3) 0.021(3) 0.004(2) -0.0012(19) 0.007(2)
O6 0.016(2) 0.013(3) 0.013(2) -0.005(2) 0.0008(18) -0.0004(19)
N1 0.018(3) 0.036(4) 0.040(4) -0.001(3) 0.008(3) -0.006(3)
O8 0.023(3) 0.022(3) 0.016(2) -0.003(2) 0.0056(19) 0.004(2)
O22 0.024(3) 0.020(3) 0.012(2) 0.003(2) 0.0031(18) 0.003(2)
O7 0.023(3) 0.040(3) 0.010(2) -0.008(2) -0.0032(19) 0.008(2)
O14 0.033(3) 0.035(3) 0.021(3) 0.000(3) -0.010(2) 0.004(3)
C3 0.015(3) 0.019(4) 0.022(3) 0.008(3) 0.001(2) -0.006(3)
C2 0.018(3) 0.022(4) 0.020(3) -0.011(3) 0.000(2) 0.001(3)
C1 0.012(3) 0.014(3) 0.028(4) -0.003(3) 0.000(2) 0.000(2)
O10 0.019(2) 0.007(2) 0.014(2) 0.0006(19) -0.0021(18) 0.0012(18)
O4 0.011(2) 0.015(3) 0.013(2) -0.0001(19) -0.0036(17) 0.0016(18)
C4 0.0161(16) 0.0154(16) 0.0166(16) 0.0008(11) 0.0006(11) -0.0020(11)
O13 0.036(3) 0.032(4) 0.014(3) 0.007(2) 0.004(2) 0.004(2)
O15 0.036(3) 0.035(4) 0.023(3) 0.000(2) 0.015(2) 0.002(2)
O18 0.038(3) 0.022(3) 0.025(3) 0.000(2) 0.007(2) 0.011(3)
N2 0.028(3) 0.020(3) 0.034(3) -0.009(3) -0.004(2) -0.012(3)
C49 0.030(4) 0.026(4) 0.029(4) -0.001(3) 0.009(3) -0.008(3)
C45 0.021(4) 0.027(4) 0.033(4) -0.001(3) 0.014(3) -0.005(3)
C17 0.034(5) 0.049(6) 0.038(5) -0.012(4) 0.014(4) -0.016(4)
C41 0.031(4) 0.026(4) 0.032(4) -0.005(3) 0.013(3) 0.007(3)
C5 0.033(4) 0.022(4) 0.041(5) -0.009(3) -0.003(3) -0.005(3)
N4 0.024(3) 0.020(3) 0.027(3) -0.005(3) 0.011(2) -0.003(2)
C50 0.023(4) 0.043(5) 0.047(5) 0.003(4) 0.008(3) 0.007(4)
C6 0.029(4) 0.037(5) 0.037(4) 0.002(4) 0.003(3) 0.001(3)
C7 0.030(4) 0.040(5) 0.036(4) -0.003(4) 0.003(3) 0.008(3)
N3 0.065(5) 0.038(4) 0.041(4) 0.009(4) -0.033(4) 0.004(4)
C39 0.031(4) 0.031(5) 0.042(5) -0.014(4) 0.012(3) 0.002(4)
C38 0.023(4) 0.031(5) 0.040(4) -0.015(4) 0.008(3) -0.007(3)
C12 0.026(4) 0.030(5) 0.049(5) 0.013(4) 0.004(3) 0.006(3)
C40 0.033(5) 0.029(5) 0.080(7) -0.012(5) 0.010(4) -0.002(4)
C43 0.056(6) 0.053(6) 0.025(4) 0.000(4) -0.002(4) 0.017(5)
C8 0.041(5) 0.037(5) 0.051(6) -0.008(4) 0.011(4) 0.012(4)
C14 0.027(4) 0.027(4) 0.043(5) -0.011(4) -0.002(3) -0.001(3)
C13 0.024(4) 0.019(4) 0.057(5) -0.006(4) 0.001(3) -0.004(3)
C31 0.050(6) 0.044(6) 0.045(5) -0.005(4) 0.007(4) -0.004(4)
C51 0.055(6) 0.054(6) 0.042(5) 0.001(5) -0.002(4) -0.001(5)
C37 0.020(4) 0.033(4) 0.035(4) -0.006(3) 0.012(3) -0.005(3)
C46 0.030(4) 0.036(5) 0.031(4) -0.003(3) 0.008(3) -0.006(3)
C42 0.046(5) 0.040(5) 0.033(4) 0.000(4) 0.012(4) 0.003(4)
C34 0.079(8) 0.074(8) 0.049(6) 0.008(6) -0.019(5) 0.034(6)
C29 0.081(7) 0.031(5) 0.037(5) 0.011(4) -0.044(5) -0.006(4)
C11 0.031(4) 0.025(4) 0.040(4) 0.001(3) 0.000(3) -0.004(3)
C19 0.050(6) 0.097(10) 0.058(7) -0.006(7) 0.013(5) -0.013(6)
C9 0.025(4) 0.028(4) 0.034(4) -0.009(3) 0.000(3) -0.010(3)
C22 0.047(6) 0.072(8) 0.058(7) -0.015(5) -0.023(5) 0.009(5)
C15 0.036(5) 0.044(6) 0.054(5) -0.005(4) -0.004(4) 0.010(4)
C25 0.067(6) 0.041(6) 0.042(5) 0.008(5) -0.031(4) 0.008(5)
C32 0.082(7) 0.041(6) 0.037(5) -0.008(4) -0.006(5) -0.006(5)
C33 0.085(7) 0.057(6) 0.038(5) 0.007(4) -0.031(5) 0.020(5)
C21 0.046(5) 0.036(5) 0.050(5) 0.004(4) -0.022(4) 0.015(4)
C26 0.086(8) 0.051(7) 0.088(9) 0.024(6) -0.015(7) 0.001(6)
C23 0.091(9) 0.086(10) 0.104(10) 0.002(8) -0.039(8) -0.038(8)
C47 0.050(5) 0.023(4) 0.063(6) -0.017(4) 0.028(4) -0.013(4)
C10 0.041(5) 0.023(4) 0.045(5) 0.001(4) 0.004(4) -0.013(3)
C30 0.125(10) 0.030(5) 0.042(6) 0.006(4) -0.030(6) -0.009(6)
C44 0.053(6) 0.096(9) 0.040(6) 0.006(6) -0.009(4) 0.010(6)
N5 0.038(5) 0.080(7) 0.065(6) -0.042(5) 0.005(4) 0.010(5)
C18 0.048(6) 0.070(7) 0.050(6) -0.028(5) 0.011(4) -0.030(5)
C52 0.076(8) 0.080(9) 0.071(8) 0.007(7) 0.011(6) 0.024(7)
C35B 0.077(11) 0.069(11) 0.049(8) 0.006(8) 0.003(7) 0.018(8)
C16 0.084(9) 0.058(7) 0.089(9) -0.002(7) 0.017(7) 0.010(6)
C61 0.039(6) 0.095(9) 0.067(7) -0.046(7) 0.013(5) -0.004(6)
C27B 0.096(10) 0.186(15) 0.097(11) -0.052(11) -0.064(9) 0.050(10)
C63 0.056(7) 0.088(9) 0.114(11) -0.040(7) 0.020(7) -0.013(7)
C53B 0.063(8) 0.187(17) 0.057(8) -0.031(9) 0.025(6) -0.003(9)
C62 0.061(7) 0.100(11) 0.065(7) -0.014(7) 0.001(5) 0.010(7)
C57 0.071(8) 0.076(9) 0.109(10) -0.036(8) 0.046(7) -0.032(7)
C54 0.049(7) 0.148(14) 0.110(11) -0.039(10) 0.033(7) -0.010(8)
C65 0.139(12) 0.053(7) 0.066(8) -0.035(6) 0.029(8) 0.003(8)
C64 0.089(11) 0.109(13) 0.173(17) -0.013(10) 0.003(11) -0.016(10)
C48B 0.025(7) 0.039(8) 0.062(12) -0.009(7) 0.019(6) -0.004(5)
C36B 0.09(2) 0.062(16) 0.044(13) 0.008(11) 0.006(14) 0.005(14)
C56 0.109(11) 0.120(12) 0.070(9) -0.017(8) 0.049(8) -0.006(8)
C20 0.093(10) 0.119(12) 0.082(9) 0.007(8) 0.045(8) -0.009(8)
C55 0.083(9) 0.127(13) 0.067(9) -0.008(8) -0.001(7) 0.001(9)
C28B 0.22(2) 0.138(15) 0.113(14) -0.025(12) -0.071(14) 0.056(13)
C66 0.171(14) 0.115(12) 0.040(7) -0.035(7) -0.008(8) -0.053(10)
C59 0.161(16) 0.112(14) 0.152(16) -0.033(12) 0.106(13) -0.050(12)
C67 0.163(11) 0.157(11) 0.105(9) -0.040(8) 0.047(8) -0.056(9)
C60 0.20(2) 0.135(17) 0.112(14) 0.000(13) 0.003(13) 0.063(14)
C24 0.169(19) 0.21(2) 0.136(17) 0.051(15) -0.044(14) 0.009(17)
C35A 0.054(12) 0.054(12) 0.054(12) 0.0000(12) 0.0029(14) 0.0000(12)
C36A 0.09(3) 0.10(3) 0.051(17) -0.017(16) -0.021(19) 0.01(2)
C48A 0.059(11) 0.059(11) 0.060(11) -0.001(2) 0.004(2) 0.000(2)
C58 0.144(13) 0.083(10) 0.083(9) -0.054(8) 0.048(9) -0.026(10)
C68 0.28(2) 0.28(2) 0.32(3) -0.01(2) 0.02(2) 0.028(17)

loop_
_atom_type_symbol
_atom_type_description
_atom_type_scat_dispersion_real
_atom_type_scat_dispersion_imag
_atom_type_scat_source
C C 0.0033 0.0016 'International Tables Vol C Tables 4.2.6.8 and 6.1.1.4'
Br Br -0.2901 2.4595 'International Tables Vol C Tables 4.2.6.8 and 6.1.1.4'
Mn Mn 0.3368 0.7283 'International Tables Vol C Tables 4.2.6.8 and 6.1.1.4'
Mo Mo -1.6832 0.6857 'International Tables Vol C Tables 4.2.6.8 and 6.1.1.4'
N N 0.0061 0.0033 'International Tables Vol C Tables 4.2.6.8 and 6.1.1.4'
O O 0.0106 0.0060 'International Tables Vol C Tables 4.2.6.8 and 6.1.1.4'
H H 0.0000 0.0000 'International Tables Vol C Tables 4.2.6.8 and 6.1.1.4'

loop_
_geom_angle_atom_site_label_1
_geom_angle_atom_site_label_2
_geom_angle_atom_site_label_3
_geom_angle
O5 Mo1 O1 69.78(15)
O12 Mo1 O5 83.44(18)
O12 Mo1 O1 71.72(19)
O12 Mo1 O7 147.1(2)
O7 Mo1 O5 70.48(18)
O7 Mo1 O1 80.49(19)
O14 Mo1 O5 157.7(2)
O14 Mo1 O1 90.9(2)
O14 Mo1 O12 101.6(2)
O14 Mo1 O7 96.0(2)
O14 Mo1 O13 105.5(3)
O13 Mo1 O5 95.0(2)
O13 Mo1 O1 162.5(2)
O13 Mo1 O12 98.7(2)
O13 Mo1 O7 103.1(2)
O5 Mo2 O2 71.28(16)
O16 Mo2 O2 90.2(2)
O16 Mo2 O5 158.6(2)
O16 Mo2 O8 100.5(2)
O16 Mo2 O7 96.7(2)
O8 Mo2 O2 71.31(18)
O8 Mo2 O5 83.98(19)
O8 Mo2 O7 147.4(2)
O7 Mo2 O2 81.22(19)
O7 Mo2 O5 70.51(19)
O15 Mo2 O2 162.1(2)
O15 Mo2 O5 92.9(2)
O15 Mo2 O16 106.8(3)
O15 Mo2 O8 99.4(2)
O15 Mo2 O7 101.8(2)
O11 Mo5 O3 81.56(19)
O11 Mo5 O6 70.78(17)
O21 Mo5 O3 163.50(19)
O21 Mo5 O11 101.6(2)
O21 Mo5 O6 94.9(2)
O21 Mo5 O10 99.9(2)
O6 Mo5 O3 70.67(15)
O22 Mo5 O3 89.4(2)
O22 Mo5 O11 97.4(2)
O22 Mo5 O21 106.1(2)
O22 Mo5 O6 157.83(19)
O22 Mo5 O10 101.6(2)
O10 Mo5 O3 70.75(17)
O10 Mo5 O11 146.00(19)
O10 Mo5 O6 81.47(18)
O9 Mo4 O3 81.81(17)
O9 Mo4 O10 147.13(19)
O9 Mo4 O4 72.28(18)
O20 Mo4 O3 91.19(19)
O20 Mo4 O9 95.1(2)
O20 Mo4 O10 103.0(2)
O20 Mo4 O4 158.3(2)
O19 Mo4 O3 162.3(2)
O19 Mo4 O9 101.9(2)
O19 Mo4 O20 105.5(2)
O19 Mo4 O10 99.4(2)
O19 Mo4 O4 94.57(19)
O10 Mo4 O3 70.73(17)
O10 Mo4 O4 81.36(18)
O4 Mo4 O3 69.90(15)
O23 Mo6 O1 162.71(19)
O23 Mo6 O12 99.2(2)
O23 Mo6 O11 103.1(2)
O23 Mo6 O6 94.9(2)
O12 Mo6 O1 71.4(2)
O12 Mo6 O11 147.1(2)
O12 Mo6 O6 83.25(18)
O11 Mo6 O1 80.44(18)
O11 Mo6 O6 71.11(17)
O24 Mo6 O23 105.2(3)
O24 Mo6 O1 91.1(2)
O24 Mo6 O12 101.5(2)
O24 Mo6 O11 95.6(2)
O24 Mo6 O6 158.2(2)
O6 Mo6 O1 70.01(15)
O9 Mo3 O2 80.90(17)
O9 Mo3 O4 71.96(18)
O17 Mo3 O2 162.8(2)
O17 Mo3 O9 102.3(2)
O17 Mo3 O8 99.8(2)
O17 Mo3 O4 95.1(2)
O17 Mo3 O18 104.8(3)
O8 Mo3 O2 70.95(18)
O8 Mo3 O9 146.7(2)
O8 Mo3 O4 81.67(19)
O4 Mo3 O2 69.58(15)
O18 Mo3 O2 91.6(2)
O18 Mo3 O9 96.2(2)
O18 Mo3 O8 101.8(2)
O18 Mo3 O4 158.8(2)
O3 Mn1 O2 91.18(19)
O3 Mn1 O5 177.3(2)
O3 Mn1 O6 86.97(19)
O2 Mn1 O6 177.5(2)
O5 Mn1 O2 87.21(19)
O5 Mn1 O6 94.6(2)
O1 Mn1 O3 91.93(19)
O1 Mn1 O2 92.8(2)
O1 Mn1 O5 85.96(19)
O1 Mn1 O6 85.59(19)
O1 Mn1 O4 177.6(2)
O4 Mn1 O3 86.18(19)
O4 Mn1 O2 85.74(19)
O4 Mn1 O5 95.88(19)
O4 Mn1 O6 95.83(19)
Mo4 O3 Mo5 90.71(16)
Mn1 O3 Mo5 100.98(19)
Mn1 O3 Mo4 101.15(18)
C3 O3 Mo5 121.2(4)
C3 O3 Mo4 120.4(4)
C3 O3 Mn1 117.4(4)
Mo2 O2 Mo3 90.41(15)
Mn1 O2 Mo2 99.63(19)
Mn1 O2 Mo3 101.35(19)
C2 O2 Mo2 121.7(4)
C2 O2 Mo3 120.1(4)
C2 O2 Mn1 118.2(4)
Mo1 O5 Mo2 93.44(17)
Mo1 O5 H5 118.2
Mo2 O5 H5 118.2
Mn1 O5 Mo1 103.11(19)
Mn1 O5 Mo2 101.8(2)
Mn1 O5 H5 118.2
Mo3 O9 Mo4 118.8(2)
Mo1 O1 Mo6 89.82(16)
Mn1 O1 Mo1 101.12(18)
Mn1 O1 Mo6 101.43(19)
C1 O1 Mo1 120.2(4)
C1 O1 Mo6 123.2(3)
C1 O1 Mn1 116.1(4)
Mo6 O12 Mo1 122.6(3)
Mo5 O11 Mo6 120.4(2)
Mo5 O6 H6 118.5
Mo6 O6 Mo5 92.64(16)
Mo6 O6 H6 118.5
Mn1 O6 Mo5 101.34(19)
Mn1 O6 Mo6 102.92(19)
Mn1 O6 H6 118.5
H1A N1 H1B 127(4)
C4 N1 H1A 87.3(18)
C4 N1 H1B 131(3)
Mo2 O8 Mo3 122.8(2)
Mo2 O7 Mo1 120.2(3)
O3 C3 H3A 109.0
O3 C3 H3B 109.0
O3 C3 C4 113.1(5)
H3A C3 H3B 107.8
C4 C3 H3A 109.0
C4 C3 H3B 109.0
O2 C2 H2A 109.1
O2 C2 H2B 109.1
O2 C2 C4 112.5(5)
H2A C2 H2B 107.8
C4 C2 H2A 109.1
C4 C2 H2B 109.1
O1 C1 H1C 108.7
O1 C1 H1D 108.7
O1 C1 C4 114.3(5)
H1C C1 H1D 107.6
C4 C1 H1C 108.7
C4 C1 H1D 108.7
Mo5 O10 Mo4 122.0(2)
Mo4 O4 Mo3 91.63(16)
Mo4 O4 H4 118.3
Mo3 O4 H4 118.3
Mn1 O4 Mo4 102.73(19)
Mn1 O4 Mo3 103.28(19)
Mn1 O4 H4 118.3
N1 C4 C3 107.5(5)
N1 C4 C2 105.8(5)
N1 C4 C1 106.7(5)
C3 C4 C2 113.0(5)
C3 C4 C1 111.1(5)
C2 C4 C1 112.3(5)
C17 N2 C5 105.9(6)
C17 N2 C13 111.6(6)
C5 N2 C13 110.8(6)
C9 N2 C17 111.0(6)
C9 N2 C5 112.0(6)
C9 N2 C13 105.6(5)
H49A C49 H49B 107.4
N4 C49 H49A 108.2
N4 C49 H49B 108.2
C50 C49 H49A 108.2
C50 C49 H49B 108.2
C50 C49 N4 116.3(6)
H45A C45 H45B 107.5
N4 C45 H45A 108.6
N4 C45 H45B 108.6
C46 C45 H45A 108.6
C46 C45 H45B 108.6
C46 C45 N4 114.8(6)
N2 C17 H17A 108.6
N2 C17 H17B 108.6
N2 C17 C18 114.7(7)
H17A C17 H17B 107.6
C18 C17 H17A 108.6
C18 C17 H17B 108.6
H41A C41 H41B 107.5
N4 C41 H41A 108.4
N4 C41 H41B 108.4
N4 C41 C42 115.6(6)
C42 C41 H41A 108.4
C42 C41 H41B 108.4
N2 C5 H5A 108.3
N2 C5 H5B 108.4
H5A C5 H5B 107.4
C6 C5 N2 115.7(6)
C6 C5 H5A 108.4
C6 C5 H5B 108.3
C49 N4 C45 110.3(5)
C49 N4 C41 106.0(5)
C49 N4 C37 110.2(6)
C45 N4 C37 107.2(5)
C41 N4 C45 110.9(5)
C41 N4 C37 112.2(5)
C49 C50 H50A 109.5
C49 C50 H50B 109.5
C49 C50 C51 110.8(7)
H50A C50 H50B 108.1
C51 C50 H50A 109.5
C51 C50 H50B 109.5
C5 C6 H6A 110.0
C5 C6 H6B 110.0
C5 C6 C7 108.7(6)
H6A C6 H6B 108.3
C7 C6 H6A 109.9
C7 C6 H6B 110.0
C6 C7 H7A 108.5
C6 C7 H7B 108.5
C6 C7 C8 114.9(7)
H7A C7 H7B 107.5
C8 C7 H7A 108.5
C8 C7 H7B 108.6
C29 N3 C25 111.0(7)
C29 N3 C33 111.0(7)
C29 N3 C21 106.5(6)
C33 N3 C25 106.5(6)
C33 N3 C21 111.6(7)
C21 N3 C25 110.4(6)
H39A C39 H39B 107.5
C38 C39 H39A 108.6
C38 C39 H39B 108.6
C40 C39 H39A 108.6
C40 C39 H39B 108.6
C40 C39 C38 114.8(7)
C39 C38 H38A 109.5
C39 C38 H38B 109.5
C39 C38 C37 110.6(6)
H38A C38 H38B 108.1
C37 C38 H38A 109.6
C37 C38 H38B 109.5
H12A C12 H12B 109.5
H12A C12 H12C 109.5
H12B C12 H12C 109.5
C11 C12 H12A 109.5
C11 C12 H12B 109.5
C11 C12 H12C 109.5
C39 C40 H40A 109.5
C39 C40 H40B 109.5
C39 C40 H40C 109.5
H40A C40 H40B 109.5
H40A C40 H40C 109.5
H40B C40 H40C 109.5
H43A C43 H43B 107.9
C42 C43 H43A 109.2
C42 C43 H43B 109.2
C44 C43 H43A 109.2
C44 C43 H43B 109.2
C44 C43 C42 112.2(8)
C7 C8 H8A 109.4
C7 C8 H8B 109.5
C7 C8 H8C 109.5
H8A C8 H8B 109.5
H8A C8 H8C 109.5
H8B C8 H8C 109.5
H14A C14 H14B 108.1
C13 C14 H14A 109.5
C13 C14 H14B 109.5
C15 C14 H14A 109.5
C15 C14 H14B 109.5
C15 C14 C13 110.6(6)
N2 C13 H13A 108.6
N2 C13 H13B 108.6
C14 C13 N2 114.8(6)
C14 C13 H13A 108.6
C14 C13 H13B 108.6
H13A C13 H13B 107.5
H31A C31 H31B 108.2
C32 C31 H31A 109.7
C32 C31 H31B 109.7
C30 C31 H31A 109.7
C30 C31 H31B 109.7
C30 C31 C32 109.9(8)
C50 C51 H51A 108.0
C50 C51 H51B 108.0
H51A C51 H51B 107.3
C52 C51 C50 117.2(8)
C52 C51 H51A 108.0
C52 C51 H51B 108.0
N4 C37 C38 116.3(5)
N4 C37 H37A 108.2
N4 C37 H37B 108.2
C38 C37 H37A 108.2
C38 C37 H37B 108.2
H37A C37 H37B 107.3
C45 C46 H46A 109.5
C45 C46 H46B 109.5
C45 C46 C47 110.7(6)
H46A C46 H46B 108.1
C47 C46 H46A 109.5
C47 C46 H46B 109.5
C41 C42 H42A 109.6
C41 C42 H42B 109.6
C43 C42 C41 110.4(6)
C43 C42 H42A 109.6
C43 C42 H42B 109.6
H42A C42 H42B 108.1
H34C C34 H34D 107.5
H34C C34 H34A 11.6
H34C C34 H34B 120.7
H34D C34 H34A 95.9
H34D C34 H34B 18.4
H34A C34 H34B 109.7
C33 C34 H34C 108.5
C33 C34 H34D 108.5
C33 C34 H34A 112.1
C33 C34 H34B 112.1
C33 C34 C35B 115.2(12)
C33 C34 C35A 98(2)
C35B C34 H34C 108.5
C35B C34 H34D 108.4
C35B C34 H34A 114.7
C35B C34 H34B 91.2
C35B C34 C35A 22.4(14)
C35A C34 H34C 102.6
C35A C34 H34D 130.0
C35A C34 H34A 112.2
C35A C34 H34B 112.0
N3 C29 H29A 108.8
N3 C29 H29B 108.7
N3 C29 C30 113.9(6)
H29A C29 H29B 107.7
C30 C29 H29A 108.7
C30 C29 H29B 108.8
C12 C11 H11A 109.0
C12 C11 H11B 109.0
H11A C11 H11B 107.8
C10 C11 C12 113.1(7)
C10 C11 H11A 109.0
C10 C11 H11B 109.0
H19A C19 H19B 107.9
C18 C19 H19A 109.2
C18 C19 H19B 109.3
C20 C19 H19A 109.2
C20 C19 H19B 109.2
C20 C19 C18 111.9(9)
N2 C9 H9A 108.8
N2 C9 H9B 108.7
N2 C9 C10 114.0(6)
H9A C9 H9B 107.6
C10 C9 H9A 108.7
C10 C9 H9B 108.7
H22A C22 H22B 107.6
C21 C22 H22A 108.8
C21 C22 H22B 108.6
C23 C22 H22A 108.7
C23 C22 H22B 108.7
C23 C22 C21 114.2(8)
C14 C15 H15A 109.0
C14 C15 H15B 109.0
H15A C15 H15B 107.8
C16 C15 C14 112.9(8)
C16 C15 H15A 109.0
C16 C15 H15B 109.0
N3 C25 H25A 109.0
N3 C25 H25B 109.0
H25A C25 H25B 107.8
C26 C25 N3 112.8(6)
C26 C25 H25A 109.1
C26 C25 H25B 109.1
C31 C32 H32A 109.5
C31 C32 H32B 109.5
C31 C32 H32C 109.5
H32A C32 H32B 109.5
H32A C32 H32C 109.5
H32B C32 H32C 109.5
N3 C33 C34 115.0(7)
N3 C33 H33A 108.5
N3 C33 H33B 108.5
C34 C33 H33A 108.5
C34 C33 H33B 108.5
H33A C33 H33B 107.5
N3 C21 C22 116.0(6)
N3 C21 H21A 108.2
N3 C21 H21B 108.4
C22 C21 H21A 108.2
C22 C21 H21B 108.4
H21A C21 H21B 107.4
C25 C26 H26A 109.3
C25 C26 H26B 109.2
C25 C26 C27B 111.9(7)
H26A C26 H26B 107.9
C27B C26 H26A 109.1
C27B C26 H26B 109.2
C22 C23 H23A 107.7
C22 C23 H23B 107.7
H23A C23 H23B 107.1
C24 C23 C22 118.3(12)
C24 C23 H23A 107.4
C24 C23 H23B 108.1
C46 C47 H47C 108.3
C46 C47 H47D 108.2
C46 C47 H47A 111.8
C46 C47 H47B 111.9
C46 C47 C48A 99.5(17)
H47C C47 H47D 107.4
H47C C47 H47A 83.4
H47C C47 H47B 31.4
H47D C47 H47A 24.7
H47D C47 H47B 129.9
H47A C47 H47B 109.6
C48B C47 C46 116.1(8)
C48B C47 H47C 108.3
C48B C47 H47D 108.2
C48B C47 H47A 122.8
C48B C47 H47B 79.4
C48B C47 C48A 32.6(14)
C48A C47 H47C 140.6
C48A C47 H47D 89.2
C48A C47 H47A 111.9
C48A C47 H47B 111.9
C11 C10 C9 110.2(6)
C11 C10 H10A 109.6
C11 C10 H10B 109.6
C9 C10 H10A 109.6
C9 C10 H10B 109.6
H10A C10 H10B 108.1
C31 C30 C29 108.7(7)
C31 C30 H30A 110.0
C31 C30 H30B 110.0
C29 C30 H30A 110.0
C29 C30 H30B 109.9
H30A C30 H30B 108.3
C43 C44 H44A 109.5
C43 C44 H44B 109.5
C43 C44 H44C 109.5
H44A C44 H44B 109.5
H44A C44 H44C 109.5
H44B C44 H44C 109.5
C61 N5 C65 113.1(9)
C53B N5 C61 110.5(9)
C53B N5 C65 101.6(9)
C57 N5 C61 105.6(8)
C57 N5 C53B 114.6(11)
C57 N5 C65 111.7(10)
C17 C18 H18A 109.8
C17 C18 H18B 109.8
C19 C18 C17 109.3(7)
C19 C18 H18A 109.8
C19 C18 H18B 109.8
H18A C18 H18B 108.3
C51 C52 H52A 109.5
C51 C52 H52B 109.5
C51 C52 H52C 109.5
H52A C52 H52B 109.5
H52A C52 H52C 109.5
H52B C52 H52C 109.5
C34 C35B H35A 108.9
C34 C35B H35B 108.9
H35A C35B H35B 107.7
C36B C35B C34 113.5(18)
C36B C35B H35A 108.8
C36B C35B H35B 108.9
C15 C16 H16A 109.5
C15 C16 H16B 109.5
C15 C16 H16C 109.4
H16A C16 H16B 109.5
H16A C16 H16C 109.5
H16B C16 H16C 109.5
N5 C61 H61A 107.9
N5 C61 H61B 107.9
N5 C61 C62 117.7(9)
H61A C61 H61B 107.2
C62 C61 H61A 107.9
C62 C61 H61B 107.9
C26 C27B H27A 110.4
C26 C27B H27B 110.4
C26 C27B C28B 106.3(9)
H27A C27B H27B 108.7
C28B C27B H27A 110.7
C28B C27B H27B 110.3
H63A C63 H63B 107.7
C62 C63 H63A 108.8
C62 C63 H63B 108.8
C62 C63 C64 113.9(12)
C64 C63 H63A 108.7
C64 C63 H63B 108.8
N5 C53B H53A 108.3
N5 C53B H53B 108.2
H53A C53B H53B 107.4
C54 C53B N5 116.0(11)
C54 C53B H53A 108.3
C54 C53B H53B 108.3
C61 C62 H62A 109.8
C61 C62 H62B 109.8
C63 C62 C61 109.2(10)
C63 C62 H62A 109.9
C63 C62 H62B 109.8
H62A C62 H62B 108.3
N5 C57 H57A 107.9
N5 C57 H57B 107.9
N5 C57 C58 117.6(10)
H57A C57 H57B 107.2
C58 C57 H57A 107.9
C58 C57 H57B 107.9
C53B C54 H54A 109.6
C53B C54 H54B 109.6
C53B C54 C55 110.1(12)
H54A C54 H54B 108.1
C55 C54 H54A 109.7
C55 C54 H54B 109.6
N5 C65 H65A 108.6
N5 C65 H65B 108.6
H65A C65 H65B 107.6
C66 C65 N5 114.6(9)
C66 C65 H65A 108.6
C66 C65 H65B 108.6
C63 C64 H64A 109.5
C63 C64 H64B 109.4
C63 C64 H64C 109.4
H64A C64 H64B 109.5
H64A C64 H64C 109.5
H64B C64 H64C 109.5
C47 C48B H48A 109.5
C47 C48B H48B 109.5
C47 C48B H48C 109.5
H48A C48B H48B 109.5
H48A C48B H48C 109.5
H48B C48B H48C 109.5
C35B C36B H36A 109.5
C35B C36B H36B 109.5
C35B C36B H36C 109.4
H36A C36B H36B 109.5
H36A C36B H36C 109.5
H36B C36B H36C 109.5
H56A C56 H56B 109.5
H56A C56 H56C 109.5
H56B C56 H56C 109.5
C55 C56 H56A 109.5
C55 C56 H56B 109.5
C55 C56 H56C 109.4
C19 C20 H20A 109.4
C19 C20 H20B 109.5
C19 C20 H20C 109.5
H20A C20 H20B 109.5
H20A C20 H20C 109.5
H20B C20 H20C 109.5
C54 C55 H55A 110.1
C54 C55 H55B 110.1
C56 C55 C54 108.1(12)
C56 C55 H55A 110.0
C56 C55 H55B 110.0
H55A C55 H55B 108.4
C27B C28B H28A 109.4
C27B C28B H28B 109.3
C27B C28B H28C 109.7
H28A C28B H28B 109.5
H28A C28B H28C 109.5
H28B C28B H28C 109.5
C65 C66 H66A 108.3
C65 C66 H66B 108.3
C65 C66 C67 116.3(11)
H66A C66 H66B 107.4
C67 C66 H66A 108.3
C67 C66 H66B 108.0
H59A C59 H59B 107.6
C60 C59 H59A 108.6
C60 C59 H59B 108.5
C60 C59 C58 114.7(14)
C58 C59 H59A 108.6
C58 C59 H59B 108.6
C66 C67 H67A 110.2
C66 C67 H67B 110.2
H67A C67 H67B 108.4
C68 C67 C66 108.0(9)
C68 C67 H67A 110.1
C68 C67 H67B 109.9
C59 C60 H60A 109.5
C59 C60 H60B 109.4
C59 C60 H60C 109.5
H60A C60 H60B 109.5
H60A C60 H60C 109.5
H60B C60 H60C 109.5
C23 C24 H24A 109.5
C23 C24 H24B 109.8
C23 C24 H24C 109.1
H24A C24 H24B 109.5
H24A C24 H24C 109.5
H24B C24 H24C 109.5
C34 C35A H35C 108.0
C34 C35A H35D 108.0
H35C C35A H35D 107.2
C36A C35A C34 117(3)
C36A C35A H35C 107.9
C36A C35A H35D 107.9
C47 C48A H48D 109.5
C47 C48A H48E 109.5
C47 C48A H48F 109.5
C57 C58 C59 110.8(10)
C57 C58 H58A 109.5
C57 C58 H58B 109.5
C59 C58 H58A 109.5
C59 C58 H58B 109.5
H58A C58 H58B 108.1
C67 C68 H68A 110.3
C67 C68 H68B 110.0
C67 C68 H68C 110.4
H68A C68 H68B 108.8
H68A C68 H68C 108.7
H68B C68 H68C 108.7

loop_
_geom_bond_atom_site_label_1
_geom_bond_atom_site_label_2
_geom_bond_distance
Mo1 O5 2.287(4)
Mo1 O1 2.358(4)
Mo1 O12 1.912(5)
Mo1 O7 1.940(5)
Mo1 O14 1.694(5)
Mo1 O13 1.695(5)
Mo2 O2 2.352(4)
Mo2 O5 2.304(5)
Mo2 O16 1.727(6)
Mo2 O8 1.892(5)
Mo2 O7 1.915(5)
Mo2 O15 1.699(5)
Mo5 O3 2.376(5)
Mo5 O11 1.903(4)
Mo5 O21 1.720(5)
Mo5 O6 2.323(5)
Mo5 O22 1.698(5)
Mo5 O10 1.896(4)
Mo4 O3 2.345(4)
Mo4 O9 1.933(5)
Mo4 O20 1.696(5)
Mo4 O19 1.681(4)
Mo4 O10 1.944(4)
Mo4 O4 2.303(4)
Mo6 O23 1.731(5)
Mo6 O1 2.379(5)
Mo6 O12 1.900(4)
Mo6 O11 1.936(5)
Mo6 O24 1.690(5)
Mo6 O6 2.285(4)
Mo3 O2 2.354(5)
Mo3 O9 1.922(4)
Mo3 O17 1.682(5)
Mo3 O8 1.912(5)
Mo3 O4 2.324(5)
Mo3 O18 1.709(5)
Mn1 O3 1.950(5)
Mn1 O2 1.976(5)
Mn1 O5 1.958(4)
Mn1 O1 1.941(4)
Mn1 O6 1.999(5)
Mn1 O4 1.947(4)
O3 C3 1.449(7)
O2 C2 1.426(8)
O5 H5 0.9800
O1 C1 1.452(7)
O6 H6 0.9800
N1 H1A 0.89(2)
N1 H1B 0.817(11)
N1 C4 1.467(9)
C3 H3A 0.9700
C3 H3B 0.9700
C3 C4 1.511(8)
C2 H2A 0.9700
C2 H2B 0.9700
C2 C4 1.512(9)
C1 H1C 0.9700
C1 H1D 0.9700
C1 C4 1.539(9)
O4 H4 0.9800
N2 C17 1.510(9)
N2 C5 1.528(9)
N2 C13 1.540(10)
N2 C9 1.489(8)
C49 H49A 0.9700
C49 H49B 0.9700
C49 N4 1.493(9)
C49 C50 1.496(9)
C45 H45A 0.9700
C45 H45B 0.9700
C45 N4 1.511(8)
C45 C46 1.505(10)
C17 H17A 0.9700
C17 H17B 0.9700
C17 C18 1.502(8)
C41 H41A 0.9700
C41 H41B 0.9700
C41 N4 1.500(8)
C41 C42 1.546(10)
C5 H5A 0.9700
C5 H5B 0.9700
C5 C6 1.514(11)
N4 C37 1.526(9)
C50 H50A 0.9700
C50 H50B 0.9700
C50 C51 1.500(10)
C6 H6A 0.9700
C6 H6B 0.9700
C6 C7 1.534(11)
C7 H7A 0.9700
C7 H7B 0.9700
C7 C8 1.545(11)
N3 C29 1.492(9)
N3 C25 1.492(10)
N3 C33 1.513(11)
N3 C21 1.555(10)
C39 H39A 0.9700
C39 H39B 0.9700
C39 C38 1.523(10)
C39 C40 1.520(10)
C38 H38A 0.9700
C38 H38B 0.9700
C38 C37 1.526(9)
C12 H12A 0.9600
C12 H12B 0.9600
C12 H12C 0.9600
C12 C11 1.521(10)
C40 H40A 0.9600
C40 H40B 0.9600
C40 H40C 0.9600
C43 H43A 0.9700
C43 H43B 0.9700
C43 C42 1.521(11)
C43 C44 1.506(13)
C8 H8A 0.9600
C8 H8B 0.9600
C8 H8C 0.9600
C14 H14A 0.9700
C14 H14B 0.9700
C14 C13 1.511(8)
C14 C15 1.510(11)
C13 H13A 0.9700
C13 H13B 0.9700
C31 H31A 0.9700
C31 H31B 0.9700
C31 C32 1.570(12)
C31 C30 1.495(8)
C51 H51A 0.9700
C51 H51B 0.9700
C51 C52 1.465(11)
C37 H37A 0.9700
C37 H37B 0.9700
C46 H46A 0.9700
C46 H46B 0.9700
C46 C47 1.541(10)
C42 H42A 0.9700
C42 H42B 0.9700
C34 H34C 0.9700
C34 H34D 0.9700
C34 H34A 0.9700
C34 H34B 0.9700
C34 C33 1.512(9)
C34 C35B 1.543(10)
C34 C35A 1.59(4)
C29 H29A 0.9700
C29 H29B 0.9700
C29 C30 1.551(12)
C11 H11A 0.9700
C11 H11B 0.9700
C11 C10 1.506(10)
C19 H19A 0.9700
C19 H19B 0.9700
C19 C18 1.500(13)
C19 C20 1.493(10)
C9 H9A 0.9700
C9 H9B 0.9700
C9 C10 1.533(10)
C22 H22A 0.9700
C22 H22B 0.9700
C22 C21 1.499(8)
C22 C23 1.494(12)
C15 H15A 0.9700
C15 H15B 0.9700
C15 C16 1.498(9)
C25 H25A 0.9700
C25 H25B 0.9700
C25 C26 1.519(8)
C32 H32A 0.9600
C32 H32B 0.9600
C32 H32C 0.9600
C33 H33A 0.9700
C33 H33B 0.9700
C21 H21A 0.9700
C21 H21B 0.9700
C26 H26A 0.9700
C26 H26B 0.9700
C26 C27B 1.507(9)
C23 H23A 0.9700
C23 H23B 0.9700
C23 C24 1.465(8)
C47 H47C 0.9700
C47 H47D 0.9700
C47 H47A 0.9700
C47 H47B 0.9700
C47 C48B 1.471(12)
C47 C48A 1.59(2)
C10 H10A 0.9700
C10 H10B 0.9700
C30 H30A 0.9700
C30 H30B 0.9700
C44 H44A 0.9600
C44 H44B 0.9600
C44 H44C 0.9600
N5 C61 1.493(12)
N5 C53B 1.490(14)
N5 C57 1.454(16)
N5 C65 1.522(13)
C18 H18A 0.9700
C18 H18B 0.9700
C52 H52A 0.9600
C52 H52B 0.9600
C52 H52C 0.9600
C35B H35A 0.9700
C35B H35B 0.9700
C35B C36B 1.537(12)
C16 H16A 0.9600
C16 H16B 0.9600
C16 H16C 0.9600
C61 H61A 0.9700
C61 H61B 0.9700
C61 C62 1.540(17)
C27B H27A 0.9700
C27B H27B 0.9700
C27B C28B 1.571(11)
C63 H63A 0.9700
C63 H63B 0.9700
C63 C62 1.488(11)
C63 C64 1.561(16)
C53B H53A 0.9700
C53B H53B 0.9700
C53B C54 1.457(14)
C62 H62A 0.9700
C62 H62B 0.9700
C57 H57A 0.9700
C57 H57B 0.9700
C57 C58 1.524(16)
C54 H54A 0.9700
C54 H54B 0.9700
C54 C55 1.531(14)
C65 H65A 0.9700
C65 H65B 0.9700
C65 C66 1.446(14)
C64 H64A 0.9600
C64 H64B 0.9600
C64 H64C 0.9600
C48B H48A 0.9600
C48B H48B 0.9600
C48B H48C 0.9600
C36B H36A 0.9600
C36B H36B 0.9600
C36B H36C 0.9600
C56 H56A 0.9600
C56 H56B 0.9600
C56 H56C 0.9600
C56 C55 1.486(14)
C20 H20A 0.9600
C20 H20B 0.9600
C20 H20C 0.9600
C55 H55A 0.9700
C55 H55B 0.9700
C28B H28A 0.9600
C28B H28B 0.9600
C28B H28C 0.9600
C66 H66A 0.9700
C66 H66B 0.9700
C66 C67 1.544(9)
C59 H59A 0.9700
C59 H59B 0.9700
C59 C60 1.470(15)
C59 C58 1.561(16)
C67 H67A 0.9700
C67 H67B 0.9700
C67 C68 1.500(8)
C60 H60A 0.9600
C60 H60B 0.9600
C60 H60C 0.9600
C24 H24A 0.9600
C24 H24B 0.9600
C24 H24C 0.9600
C35A H35C 0.9700
C35A H35D 0.9700
C35A C36A 1.524(12)
C36A H36D 0.9600
C36A H36E 0.9600
C36A H36F 0.9600
C48A H48D 0.9600
C48A H48E 0.9600
C48A H48F 0.9600
C58 H58A 0.9700
C58 H58B 0.9700
C68 H68A 0.9673
C68 H68B 0.9671
C68 H68C 0.9674

loop_
_geom_torsion_atom_site_label_1
_geom_torsion_atom_site_label_2
_geom_torsion_atom_site_label_3
_geom_torsion_atom_site_label_4
_geom_torsion
Mo1 O1 C1 C4 124.2(5)
Mo2 O2 C2 C4 -123.5(5)
Mo5 O3 C3 C4 125.5(5)
Mo4 O3 C3 C4 -122.7(5)
Mo6 O1 C1 C4 -123.7(5)
Mo3 O2 C2 C4 124.9(5)
Mn1 O3 C3 C4 1.1(7)
Mn1 O2 C2 C4 0.2(7)
Mn1 O1 C1 C4 2.0(7)
O3 Mo5 O11 Mo6 -92.7(3)
O3 Mo5 O6 Mo6 102.32(17)
O3 Mo5 O6 Mn1 -1.42(16)
O3 Mo5 O10 Mo4 -22.3(2)
O3 Mo4 O9 Mo3 92.4(2)
O3 Mo4 O10 Mo5 22.6(2)
O3 Mo4 O4 Mo3 -102.63(17)
O3 Mo4 O4 Mn1 1.38(18)
O3 Mn1 O2 Mo2 179.84(18)
O3 Mn1 O2 Mo3 -87.78(19)
O3 Mn1 O2 C2 45.7(4)
O3 Mn1 O5 Mo1 40(5)
O3 Mn1 O5 Mo2 -56(5)
O3 Mn1 O1 Mo1 -179.57(19)
O3 Mn1 O1 Mo6 88.34(19)
O3 Mn1 O1 C1 -47.8(4)
O3 Mn1 O6 Mo5 1.64(19)
O3 Mn1 O6 Mo6 -93.8(2)
O3 Mn1 O4 Mo4 -1.6(2)
O3 Mn1 O4 Mo3 93.2(2)
O3 C3 C4 N1 180.0(5)
O3 C3 C4 C2 63.6(7)
O3 C3 C4 C1 -63.6(7)
O2 Mo2 O5 Mo1 -102.31(18)
O2 Mo2 O5 Mn1 1.85(17)
O2 Mo2 O8 Mo3 20.0(3)
O2 Mo2 O7 Mo1 94.1(3)
O2 Mo3 O9 Mo4 -92.2(2)
O2 Mo3 O8 Mo2 -20.1(3)
O2 Mo3 O4 Mo4 101.94(17)
O2 Mo3 O4 Mn1 -1.55(17)
O2 Mn1 O3 Mo5 -179.89(18)
O2 Mn1 O3 Mo4 87.18(19)
O2 Mn1 O3 C3 -45.8(4)
O2 Mn1 O5 Mo1 94.3(2)
O2 Mn1 O5 Mo2 -2.09(19)
O2 Mn1 O1 Mo1 -88.3(2)
O2 Mn1 O1 Mo6 179.62(18)
O2 Mn1 O1 C1 43.5(4)
O2 Mn1 O6 Mo5 44(5)
O2 Mn1 O6 Mo6 -51(5)
O2 Mn1 O4 Mo4 -93.0(2)
O2 Mn1 O4 Mo3 1.73(19)
O2 C2 C4 N1 178.6(5)
O2 C2 C4 C3 -64.0(7)
O2 C2 C4 C1 62.7(7)
O5 Mo1 O1 Mo6 102.79(17)
O5 Mo1 O1 Mn1 1.18(18)
O5 Mo1 O1 C1 -128.0(4)
O5 Mo1 O12 Mo6 -90.6(3)
O5 Mo1 O7 Mo2 -21.1(2)
O5 Mo2 O2 Mo3 -103.41(17)
O5 Mo2 O2 Mn1 -1.82(17)
O5 Mo2 O2 C2 130.1(5)
O5 Mo2 O8 Mo3 92.3(3)
O5 Mo2 O7 Mo1 21.0(2)
O5 Mn1 O3 Mo5 -126(5)
O5 Mn1 O3 Mo4 141(5)
O5 Mn1 O3 C3 8(5)
O5 Mn1 O2 Mo2 2.03(18)
O5 Mn1 O2 Mo3 94.41(19)
O5 Mn1 O2 C2 -132.1(4)
O5 Mn1 O1 Mo1 -1.3(2)
O5 Mn1 O1 Mo6 -93.4(2)
O5 Mn1 O1 C1 130.5(4)
O5 Mn1 O6 Mo5 179.39(18)
O5 Mn1 O6 Mo6 84.0(2)
O5 Mn1 O4 Mo4 -179.79(19)
O5 Mn1 O4 Mo3 -85.0(2)
O9 Mo4 O3 Mo5 -176.77(18)
O9 Mo4 O3 Mn1 -75.4(2)
O9 Mo4 O3 C3 55.8(4)
O9 Mo4 O10 Mo5 57.6(5)
O9 Mo4 O4 Mo3 -15.05(15)
O9 Mo4 O4 Mn1 89.0(2)
O9 Mo3 O2 Mo2 175.5(2)
O9 Mo3 O2 Mn1 75.6(2)
O9 Mo3 O2 C2 -56.8(4)
O9 Mo3 O8 Mo2 -53.8(5)
O9 Mo3 O4 Mo4 15.17(15)
O9 Mo3 O4 Mn1 -88.3(2)
O23 Mo6 O1 Mo1 -72.5(7)
O23 Mo6 O1 Mn1 28.8(8)
O23 Mo6 O1 C1 160.7(7)
O23 Mo6 O12 Mo1 -175.3(3)
O23 Mo6 O11 Mo5 -70.0(3)
O23 Mo6 O6 Mo5 87.7(2)
O23 Mo6 O6 Mn1 -170.0(2)
O1 Mo1 O5 Mo2 101.81(18)
O1 Mo1 O5 Mn1 -1.18(18)
O1 Mo1 O12 Mo6 -19.8(2)
O1 Mo1 O7 Mo2 -92.9(3)
O1 Mo6 O12 Mo1 19.7(2)
O1 Mo6 O11 Mo5 92.7(3)
O1 Mo6 O6 Mo5 -100.88(18)
O1 Mo6 O6 Mn1 1.38(17)
O1 Mn1 O3 Mo5 -87.08(19)
O1 Mn1 O3 Mo4 179.99(19)
O1 Mn1 O3 C3 47.0(4)
O1 Mn1 O2 Mo2 87.85(19)
O1 Mn1 O2 Mo3 -179.77(18)
O1 Mn1 O2 C2 -46.3(4)
O1 Mn1 O5 Mo1 1.3(2)
O1 Mn1 O5 Mo2 -95.1(2)
O1 Mn1 O6 Mo5 93.81(19)
O1 Mn1 O6 Mo6 -1.60(19)
O1 Mn1 O4 Mo4 -41(5)
O1 Mn1 O4 Mo3 54(5)
O1 C1 C4 N1 179.4(5)
O1 C1 C4 C3 62.5(7)
O1 C1 C4 C2 -65.2(7)
O20 Mo4 O3 Mo5 88.2(2)
O20 Mo4 O3 Mn1 -170.4(2)
O20 Mo4 O3 C3 -39.2(4)
O20 Mo4 O9 Mo3 -177.1(3)
O20 Mo4 O10 Mo5 -64.0(3)
O20 Mo4 O4 Mo3 -71.8(5)
O20 Mo4 O4 Mn1 32.3(6)
O19 Mo4 O3 Mo5 -73.1(7)
O19 Mo4 O3 Mn1 28.3(8)
O19 Mo4 O3 C3 159.5(7)
O19 Mo4 O9 Mo3 -70.0(3)
O19 Mo4 O10 Mo5 -172.5(3)
O19 Mo4 O4 Mo3 86.0(2)
O19 Mo4 O4 Mn1 -170.0(2)
O12 Mo1 O5 Mo2 174.70(19)
O12 Mo1 O5 Mn1 71.7(2)
O12 Mo1 O1 Mo6 13.17(16)
O12 Mo1 O1 Mn1 -88.4(2)
O12 Mo1 O1 C1 142.3(4)
O12 Mo1 O7 Mo2 -60.6(5)
O12 Mo6 O1 Mo1 -13.28(16)
O12 Mo6 O1 Mn1 88.0(2)
O12 Mo6 O1 C1 -140.1(4)
O12 Mo6 O11 Mo5 61.5(5)
O12 Mo6 O6 Mo5 -173.5(2)
O12 Mo6 O6 Mn1 -71.2(2)
O17 Mo3 O2 Mo2 73.1(7)
O17 Mo3 O2 Mn1 -26.8(8)
O17 Mo3 O2 C2 -159.2(7)
O17 Mo3 O9 Mo4 70.6(3)
O17 Mo3 O8 Mo2 175.0(3)
O17 Mo3 O4 Mo4 -86.2(2)
O17 Mo3 O4 Mn1 170.3(2)
O16 Mo2 O2 Mo3 87.5(2)
O16 Mo2 O2 Mn1 -170.9(2)
O16 Mo2 O2 C2 -38.9(5)
O16 Mo2 O5 Mo1 -71.0(6)
O16 Mo2 O5 Mn1 33.1(6)
O16 Mo2 O8 Mo3 -66.5(3)
O16 Mo2 O7 Mo1 -176.8(3)
O11 Mo5 O3 Mo4 175.46(19)
O11 Mo5 O3 Mn1 74.0(2)
O11 Mo5 O3 C3 -57.8(4)
O11 Mo5 O6 Mo6 14.75(18)
O11 Mo5 O6 Mn1 -89.0(2)
O11 Mo5 O10 Mo4 -59.6(5)
O11 Mo6 O1 Mo1 -175.98(17)
O11 Mo6 O1 Mn1 -74.7(2)
O11 Mo6 O1 C1 57.2(4)
O11 Mo6 O12 Mo1 52.3(5)
O11 Mo6 O6 Mo5 -14.46(17)
O11 Mo6 O6 Mn1 87.8(2)
O21 Mo5 O3 Mo4 73.1(7)
O21 Mo5 O3 Mn1 -28.4(8)
O21 Mo5 O3 C3 -160.2(7)
O21 Mo5 O11 Mo6 70.8(3)
O21 Mo5 O6 Mo6 -85.8(2)
O21 Mo5 O6 Mn1 170.4(2)
O21 Mo5 O10 Mo4 171.8(3)
O24 Mo6 O1 Mo1 88.5(2)
O24 Mo6 O1 Mn1 -170.2(2)
O24 Mo6 O1 C1 -38.3(4)
O24 Mo6 O12 Mo1 -67.6(3)
O24 Mo6 O11 Mo5 -177.1(3)
O24 Mo6 O6 Mo5 -69.3(6)
O24 Mo6 O6 Mn1 33.0(6)
O6 Mo5 O3 Mo4 102.96(17)
O6 Mo5 O3 Mn1 1.46(17)
O6 Mo5 O3 C3 -130.3(4)
O6 Mo5 O11 Mo6 -20.4(2)
O6 Mo5 O10 Mo4 -94.7(3)
O6 Mo6 O1 Mo1 -102.73(16)
O6 Mo6 O1 Mn1 -1.42(17)
O6 Mo6 O1 C1 130.5(4)
O6 Mo6 O12 Mo1 90.8(3)
O6 Mo6 O11 Mo5 20.7(2)
O6 Mn1 O3 Mo5 -1.60(18)
O6 Mn1 O3 Mo4 -94.53(19)
O6 Mn1 O3 C3 132.5(4)
O6 Mn1 O2 Mo2 137(5)
O6 Mn1 O2 Mo3 -131(5)
O6 Mn1 O2 C2 3(6)
O6 Mn1 O5 Mo1 -83.9(2)
O6 Mn1 O5 Mo2 179.69(18)
O6 Mn1 O1 Mo1 93.6(2)
O6 Mn1 O1 Mo6 1.53(18)
O6 Mn1 O1 C1 -134.6(4)
O6 Mn1 O4 Mo4 85.0(2)
O6 Mn1 O4 Mo3 179.77(18)
O8 Mo2 O2 Mo3 -13.54(18)
O8 Mo2 O2 Mn1 88.1(2)
O8 Mo2 O2 C2 -140.0(5)
O8 Mo2 O5 Mo1 -174.58(19)
O8 Mo2 O5 Mn1 -70.4(2)
O8 Mo2 O7 Mo1 61.5(6)
O8 Mo3 O2 Mo2 13.42(18)
O8 Mo3 O2 Mn1 -86.5(2)
O8 Mo3 O2 C2 141.1(4)
O8 Mo3 O9 Mo4 -60.1(5)
O8 Mo3 O4 Mo4 174.64(18)
O8 Mo3 O4 Mn1 71.1(2)
O22 Mo5 O3 Mo4 -86.99(19)
O22 Mo5 O3 Mn1 171.5(2)
O22 Mo5 O3 C3 39.8(4)
O22 Mo5 O11 Mo6 178.9(3)
O22 Mo5 O6 Mo6 75.1(5)
O22 Mo5 O6 Mn1 -28.7(6)
O22 Mo5 O10 Mo4 63.0(3)
O7 Mo1 O5 Mo2 15.03(18)
O7 Mo1 O5 Mn1 -88.0(2)
O7 Mo1 O1 Mo6 175.37(18)
O7 Mo1 O1 Mn1 73.8(2)
O7 Mo1 O1 C1 -55.5(4)
O7 Mo1 O12 Mo6 -53.5(5)
O7 Mo2 O2 Mo3 -175.7(2)
O7 Mo2 O2 Mn1 -74.1(2)
O7 Mo2 O2 C2 57.8(5)
O7 Mo2 O5 Mo1 -15.23(19)
O7 Mo2 O5 Mn1 88.9(2)
O7 Mo2 O8 Mo3 54.2(6)
O14 Mo1 O5 Mo2 70.1(6)
O14 Mo1 O5 Mn1 -32.9(6)
O14 Mo1 O1 Mo6 -88.7(2)
O14 Mo1 O1 Mn1 169.6(3)
O14 Mo1 O1 C1 40.4(4)
O14 Mo1 O12 Mo6 67.3(3)
O14 Mo1 O7 Mo2 177.1(3)
O10 Mo5 O3 Mo4 15.48(16)
O10 Mo5 O3 Mn1 -86.0(2)
O10 Mo5 O3 C3 142.3(4)
O10 Mo5 O11 Mo6 -57.4(5)
O10 Mo5 O6 Mo6 174.82(19)
O10 Mo5 O6 Mn1 71.1(2)
O10 Mo4 O3 Mo5 -15.09(16)
O10 Mo4 O3 Mn1 86.2(2)
O10 Mo4 O3 C3 -142.6(4)
O10 Mo4 O9 Mo3 59.3(4)
O10 Mo4 O4 Mo3 -175.17(17)
O10 Mo4 O4 Mn1 -71.2(2)
O4 Mo4 O3 Mo5 -102.71(17)
O4 Mo4 O3 Mn1 -1.37(18)
O4 Mo4 O3 C3 129.8(4)
O4 Mo4 O9 Mo3 21.0(2)
O4 Mo4 O10 Mo5 94.3(3)
O4 Mo3 O2 Mo2 101.42(18)
O4 Mo3 O2 Mn1 1.52(17)
O4 Mo3 O2 C2 -130.9(4)
O4 Mo3 O9 Mo4 -20.8(2)
O4 Mo3 O8 Mo2 -91.2(3)
O4 Mn1 O3 Mo5 94.46(19)
O4 Mn1 O3 Mo4 1.5(2)
O4 Mn1 O3 C3 -131.5(4)
O4 Mn1 O2 Mo2 -94.08(19)
O4 Mn1 O2 Mo3 -1.70(19)
O4 Mn1 O2 C2 131.8(4)
O4 Mn1 O5 Mo1 179.75(19)
O4 Mn1 O5 Mo2 83.3(2)
O4 Mn1 O1 Mo1 -141(5)
O4 Mn1 O1 Mo6 127(5)
O4 Mn1 O1 C1 -9(6)
O4 Mn1 O6 Mo5 -84.2(2)
O4 Mn1 O6 Mo6 -179.61(19)
O13 Mo1 O5 Mo2 -87.1(2)
O13 Mo1 O5 Mn1 170.0(2)
O13 Mo1 O1 Mo6 72.0(7)
O13 Mo1 O1 Mn1 -29.6(8)
O13 Mo1 O1 C1 -158.8(7)
O13 Mo1 O12 Mo6 175.2(3)
O13 Mo1 O7 Mo2 69.7(3)
O15 Mo2 O2 Mo3 -74.4(7)
O15 Mo2 O2 Mn1 27.2(8)
O15 Mo2 O2 C2 159.1(7)
O15 Mo2 O5 Mo1 86.3(2)
O15 Mo2 O5 Mn1 -169.6(2)
O15 Mo2 O8 Mo3 -175.8(3)
O15 Mo2 O7 Mo1 -68.0(3)
O18 Mo3 O2 Mo2 -88.5(2)
O18 Mo3 O2 Mn1 171.6(2)
O18 Mo3 O2 C2 39.2(4)
O18 Mo3 O9 Mo4 177.2(3)
O18 Mo3 O8 Mo2 67.5(3)
O18 Mo3 O4 Mo4 73.5(6)
O18 Mo3 O4 Mn1 -30.0(7)
N2 C17 C18 C19 179.8(8)
N2 C5 C6 C7 171.3(6)
N2 C9 C10 C11 177.3(6)
C49 N4 C37 C38 65.8(8)
C49 C50 C51 C52 -177.7(9)
C45 N4 C37 C38 -174.1(6)
C45 C46 C47 C48B -56.7(13)
C45 C46 C47 C48A -86.3(19)
C17 N2 C5 C6 -178.2(7)
C17 N2 C13 C14 -54.0(9)
C17 N2 C9 C10 63.9(8)
C41 N4 C37 C38 -52.1(8)
C5 N2 C17 C18 -173.6(8)
C5 N2 C13 C14 63.7(8)
C5 N2 C9 C10 -54.3(8)
C5 C6 C7 C8 -72.7(9)
N4 C49 C50 C51 169.8(7)
N4 C45 C46 C47 -171.5(6)
N4 C41 C42 C43 177.8(7)
C50 C49 N4 C45 -58.5(8)
C50 C49 N4 C41 -178.7(7)
C50 C49 N4 C37 59.6(8)
N3 C29 C30 C31 159.7(9)
N3 C25 C26 C27B 154.8(9)
C39 C38 C37 N4 -175.5(6)
C12 C11 C10 C9 -64.7(9)
C40 C39 C38 C37 75.4(9)
C13 N2 C17 C18 -52.9(9)
C13 N2 C5 C6 60.7(8)
C13 N2 C9 C10 -175.0(6)
C13 C14 C15 C16 52.7(10)
C46 C45 N4 C49 -58.7(8)
C46 C45 N4 C41 58.5(8)
C46 C45 N4 C37 -178.7(6)
C42 C41 N4 C49 -178.8(6)
C42 C41 N4 C45 61.4(8)
C42 C41 N4 C37 -58.4(8)
C29 N3 C25 C26 53.9(10)
C29 N3 C33 C34 -56.6(12)
C29 N3 C21 C22 173.5(8)
C9 N2 C17 C18 64.6(10)
C9 N2 C5 C6 -57.0(9)
C9 N2 C13 C14 -174.8(6)
C15 C14 C13 N2 -177.8(7)
C25 N3 C29 C30 61.7(11)
C25 N3 C33 C34 -177.5(9)
C25 N3 C21 C22 -65.9(9)
C25 C26 C27B C28B -85.6(12)
C32 C31 C30 C29 176.7(9)
C33 N3 C29 C30 -56.5(12)
C33 N3 C25 C26 174.8(8)
C33 N3 C21 C22 52.3(9)
C33 C34 C35B C36B -68(2)
C33 C34 C35A C36A -81(3)
C21 N3 C29 C30 -178.1(8)
C21 N3 C25 C26 -63.9(8)
C21 N3 C33 C34 62.0(11)
C21 C22 C23 C24 44.2(16)
C23 C22 C21 N3 167.8(9)
C44 C43 C42 C41 -75.2(9)
N5 C61 C62 C63 169.6(9)
N5 C53B C54 C55 -165.8(12)
N5 C57 C58 C59 174.2(12)
N5 C65 C66 C67 -171.7(11)
C35B C34 C33 N3 179.7(14)
C35B C34 C35A C36A 139(7)
C61 N5 C53B C54 61.8(16)
C61 N5 C57 C58 170.6(10)
C61 N5 C65 C66 -54.5(15)
C53B N5 C61 C62 52.1(13)
C53B N5 C57 C58 -67.6(14)
C53B N5 C65 C66 -172.9(12)
C53B C54 C55 C56 -176.6(11)
C57 N5 C61 C62 176.6(9)
C57 N5 C53B C54 -57.3(15)
C57 N5 C65 C66 64.4(14)
C65 N5 C61 C62 -61.0(13)
C65 N5 C53B C54 -177.9(12)
C65 N5 C57 C58 47.3(14)
C65 C66 C67 C68 -33(2)
C64 C63 C62 C61 172.0(11)
C20 C19 C18 C17 177.8(10)
C60 C59 C58 C57 163.7(14)
C35A C34 C33 N3 164.2(16)
C35A C34 C35B C36B -24(5)
